data_7032736
loop_
_publ_author_name
'Ru, Jing'
'Gao, Feng'
'Yao, Min-Xia'
'Wu, Tao'
'Zuo, Jing-Lin'

_publ_section_title
;
 Crystal structures and magnetic properties of chiral heterobimetallic
 chains based on the dicyanoruthenate building block.
;
_journal_issue 48
_journal_name_full 'Dalton transactions (Cambridge, England : 2003)'
_journal_page_first 18047
_journal_page_last 18055
_journal_paper_doi 10.1039/c4dt02518k
_journal_volume 43
_journal_year 2014
_chemical_absolute_configuration unk
_chemical_formula_sum 'C92 H72 Mn2 N12 O8 Ru2'
_chemical_formula_weight 1785.64
_chemical_name_systematic
; 
 ? 
;
_space_group_IT_number 1
_symmetry_cell_setting triclinic
_symmetry_space_group_name_Hall 'P 1'
_symmetry_space_group_name_H-M 'P 1'
_atom_sites_solution_hydrogens geom
_atom_sites_solution_primary direct
_atom_sites_solution_secondary difmap
_audit_creation_method SHELXL-97
_cell_angle_alpha 100.669(2)
_cell_angle_beta 104.517(3)
_cell_angle_gamma 106.257(2)
_cell_formula_units_Z 2
_cell_length_a 13.3357(16)
_cell_length_b 20.7715(14)
_cell_length_c 21.0323(14)
_cell_measurement_reflns_used 5032
_cell_measurement_temperature 291(2)
_cell_measurement_theta_max 24.37
_cell_measurement_theta_min 2.12
_cell_volume 5206.2(8)
_computing_structure_refinement 'SHELXL-97 (Sheldrick, 2008)'
_computing_structure_solution 'SHELXS-97 (Sheldrick, 2008)'
_diffrn_ambient_temperature 291(2)
_diffrn_measured_fraction_theta_full 0.973
_diffrn_measured_fraction_theta_max 0.973
_diffrn_measurement_device_type 'Bruker APEX-II CCD'
_diffrn_measurement_method '\f and \w scans'
_diffrn_radiation_monochromator graphite
_diffrn_radiation_source 'fine-focus sealed tube'
_diffrn_radiation_type MoK\a
_diffrn_radiation_wavelength 0.71073
_diffrn_reflns_av_R_equivalents 0.0306
_diffrn_reflns_av_sigmaI/netI 0.0846
_diffrn_reflns_limit_h_max 16
_diffrn_reflns_limit_h_min -16
_diffrn_reflns_limit_k_max 25
_diffrn_reflns_limit_k_min -25
_diffrn_reflns_limit_l_max 16
_diffrn_reflns_limit_l_min -25
_diffrn_reflns_number 37127
_diffrn_reflns_theta_full 26.00
_diffrn_reflns_theta_max 26.00
_diffrn_reflns_theta_min 1.04
_exptl_absorpt_coefficient_mu 0.573
_exptl_absorpt_correction_T_max 0.8843
_exptl_absorpt_correction_T_min 0.8560
_exptl_absorpt_correction_type multi-scan
_exptl_absorpt_process_details sadabs
_exptl_crystal_colour dark-green
_exptl_crystal_density_diffrn 1.139
_exptl_crystal_density_method 'not measured'
_exptl_crystal_description block
_exptl_crystal_F_000 1820
_exptl_crystal_size_max 0.28
_exptl_crystal_size_mid 0.24
_exptl_crystal_size_min 0.22
_refine_diff_density_max 0.698
_refine_diff_density_min -0.994
_refine_diff_density_rms 0.095
_refine_ls_abs_structure_details 'Flack H D (1983), Acta Cryst. A39, 876-881'
_refine_ls_abs_structure_Flack 0.010(15)
_refine_ls_extinction_method none
_refine_ls_goodness_of_fit_ref 1.028
_refine_ls_hydrogen_treatment mixed
_refine_ls_matrix_type full
_refine_ls_number_parameters 2089
_refine_ls_number_reflns 28163
_refine_ls_number_restraints 3
_refine_ls_restrained_S_all 1.028
_refine_ls_R_factor_all 0.0597
_refine_ls_R_factor_gt 0.0562
_refine_ls_shift/su_max 0.000
_refine_ls_shift/su_mean 0.000
_refine_ls_structure_factor_coef Fsqd
_refine_ls_weighting_details 'calc w=1/[\s^2^(Fo^2^)+(0.0808P)^2^+0.0000P] where P=(Fo^2^+2Fc^2^)/3'
_refine_ls_weighting_scheme calc
_refine_ls_wR_factor_gt 0.1397
_refine_ls_wR_factor_ref 0.1403
_reflns_number_gt 21528
_reflns_number_total 28163
_reflns_threshold_expression >2sigma(I)
_cod_data_source_file c4dt02518k2.cif
_cod_data_source_block ss
_cod_depositor_comments 'Adding full bibliography for 7032733--7032736.cif.'
_cod_original_sg_symbol_H-M P1
_cod_database_code 7032736

loop_
_symmetry_equiv_pos_as_xyz
'x, y, z'

loop_
_atom_site_label
_atom_site_type_symbol
_atom_site_fract_x
_atom_site_fract_y
_atom_site_fract_z
_atom_site_U_iso_or_equiv
_atom_site_adp_type
_atom_site_occupancy
_atom_site_symmetry_multiplicity
_atom_site_calc_flag
_atom_site_refinement_flags
C1 C 0.0504(7) 0.3928(3) 0.1411(4) 0.0537(19) Uani 1 1 d .
C2 C -0.0411(5) 0.3363(3) 0.1324(3) 0.0430(15) Uani 1 1 d .
H2 H -0.0389 0.2916 0.1187 0.052 Uiso 1 1 calc R
C3 C -0.1343(6) 0.3434(3) 0.1433(4) 0.0455(16) Uani 1 1 d .
H3 H -0.1958 0.3042 0.1346 0.055 Uiso 1 1 calc R
C4 C -0.1369(6) 0.4103(4) 0.1675(4) 0.058(2) Uani 1 1 d .
H4 H -0.1985 0.4157 0.1778 0.070 Uiso 1 1 calc R
C5 C -0.0459(6) 0.4695(3) 0.1763(5) 0.056(2) Uani 1 1 d .
H5 H -0.0490 0.5139 0.1900 0.067 Uiso 1 1 calc R
C6 C 0.0500(5) 0.4615(3) 0.1644(4) 0.0413(15) Uani 1 1 d .
C7 C 0.1352(5) 0.5212(3) 0.1651(4) 0.0421(15) Uani 1 1 d .
H7 H 0.1230 0.5631 0.1765 0.050 Uiso 1 1 calc R
C8 C 0.3193(6) 0.5874(3) 0.1498(4) 0.0480(17) Uani 1 1 d .
H8 H 0.3163 0.5836 0.1022 0.058 Uiso 1 1 calc R
C9 C 0.4236(6) 0.5782(3) 0.1881(4) 0.0477(17) Uani 1 1 d .
H9 H 0.4220 0.5700 0.2323 0.057 Uiso 1 1 calc R
C10 C 0.5016(5) 0.4978(3) 0.1234(4) 0.0417(15) Uani 1 1 d .
H10 H 0.5697 0.5335 0.1397 0.050 Uiso 1 1 calc R
C11 C 0.5042(6) 0.4313(3) 0.0836(4) 0.0500(18) Uani 1 1 d .
C12 C 0.6024(6) 0.4311(3) 0.0691(4) 0.0442(16) Uani 1 1 d .
H12 H 0.6648 0.4711 0.0864 0.053 Uiso 1 1 calc R
C13 C 0.6050(6) 0.3705(3) 0.0286(4) 0.0491(17) Uani 1 1 d .
H13 H 0.6690 0.3703 0.0186 0.059 Uiso 1 1 calc R
C14 C 0.5112(6) 0.3100(4) 0.0032(4) 0.0512(17) Uani 1 1 d .
H14 H 0.5126 0.2697 -0.0240 0.061 Uiso 1 1 calc R
C15 C 0.4169(6) 0.3107(4) 0.0187(4) 0.0500(17) Uani 1 1 d .
H15 H 0.3552 0.2702 0.0022 0.060 Uiso 1 1 calc R
C16 C 0.4121(5) 0.3706(3) 0.0587(4) 0.0424(16) Uani 1 1 d .
C17 C 0.3105(6) 0.6571(4) 0.1805(4) 0.0479(17) Uani 1 1 d .
C18 C 0.2643(6) 0.6938(4) 0.1398(5) 0.0546(19) Uani 1 1 d .
H18 H 0.2410 0.6771 0.0925 0.065 Uiso 1 1 calc R
C19 C 0.2531(6) 0.7548(4) 0.1697(4) 0.0550(19) Uani 1 1 d .
H19 H 0.2223 0.7794 0.1424 0.066 Uiso 1 1 calc R
C20 C 0.2878(5) 0.7807(3) 0.2414(4) 0.0494(17) Uani 1 1 d .
H20 H 0.2802 0.8222 0.2615 0.059 Uiso 1 1 calc R
C21 C 0.3337(5) 0.7436(4) 0.2820(4) 0.0507(17) Uani 1 1 d .
H21 H 0.3569 0.7600 0.3294 0.061 Uiso 1 1 calc R
C22 C 0.3444(6) 0.6819(3) 0.2510(4) 0.0496(17) Uani 1 1 d .
H22 H 0.3747 0.6569 0.2779 0.059 Uiso 1 1 calc R
C23 C 0.5318(6) 0.6362(4) 0.1946(4) 0.0485(18) Uani 1 1 d .
C24 C 0.6172(6) 0.6604(3) 0.2544(4) 0.0512(17) Uani 1 1 d .
H24 H 0.6101 0.6430 0.2914 0.061 Uiso 1 1 calc R
C25 C 0.7168(7) 0.7121(4) 0.2598(4) 0.058(2) Uani 1 1 d .
H25 H 0.7747 0.7303 0.3009 0.070 Uiso 1 1 calc R
C26 C 0.7267(6) 0.7353(3) 0.2026(4) 0.0544(19) Uani 1 1 d .
H26 H 0.7912 0.7695 0.2054 0.065 Uiso 1 1 calc R
C27 C 0.6427(6) 0.7080(4) 0.1438(4) 0.0519(17) Uani 1 1 d .
H27 H 0.6507 0.7232 0.1059 0.062 Uiso 1 1 calc R
C28 C 0.5449(5) 0.6582(3) 0.1375(4) 0.0468(16) Uani 1 1 d .
H28 H 0.4886 0.6394 0.0958 0.056 Uiso 1 1 calc R
C29 C 0.4157(6) 0.5699(4) 0.4197(4) 0.0479(17) Uani 1 1 d .
C30 C 0.5074(7) 0.6316(3) 0.4479(4) 0.0547(19) Uani 1 1 d .
H30 H 0.5779 0.6302 0.4650 0.066 Uiso 1 1 calc R
C31 C 0.4906(6) 0.6955(4) 0.4496(4) 0.0490(17) Uani 1 1 d .
H31 H 0.5508 0.7367 0.4640 0.059 Uiso 1 1 calc R
C32 C 0.3853(6) 0.6975(4) 0.4300(4) 0.0511(18) Uani 1 1 d .
H32 H 0.3754 0.7404 0.4328 0.061 Uiso 1 1 calc R
C33 C 0.2938(6) 0.6372(3) 0.4063(4) 0.0462(16) Uani 1 1 d .
H33 H 0.2231 0.6396 0.3945 0.055 Uiso 1 1 calc R
C34 C 0.3094(6) 0.5712(3) 0.4000(4) 0.0428(16) Uani 1 1 d .
C35 C 0.2069(5) 0.5133(3) 0.3739(4) 0.0463(17) Uani 1 1 d .
H35 H 0.1435 0.5251 0.3676 0.056 Uiso 1 1 calc R
C36 C 0.0937(5) 0.3851(3) 0.3373(4) 0.0441(16) Uani 1 1 d .
H36A H 0.0290 0.3956 0.3160 0.053 Uiso 1 1 calc R
H36B H 0.0843 0.3710 0.3775 0.053 Uiso 1 1 calc R
C37 C 0.1012(5) 0.3269(3) 0.2894(4) 0.0395(15) Uani 1 1 d .
H37A H 0.1042 0.3372 0.2467 0.047 Uiso 1 1 calc R
H37B H 0.0403 0.2840 0.2803 0.047 Uiso 1 1 calc R
C38 C 0.2157(5) 0.2596(3) 0.3263(3) 0.0375(14) Uani 1 1 d .
H38 H 0.1543 0.2196 0.3036 0.045 Uiso 1 1 calc R
C39 C 0.3229(5) 0.2546(3) 0.3592(4) 0.0408(15) Uani 1 1 d .
C40 C 0.3099(5) 0.1839(3) 0.3524(4) 0.0432(15) Uani 1 1 d .
H40 H 0.2397 0.1507 0.3391 0.052 Uiso 1 1 calc R
C41 C 0.4018(5) 0.1640(3) 0.3654(4) 0.0460(15) Uani 1 1 d .
H41 H 0.3934 0.1172 0.3608 0.055 Uiso 1 1 calc R
C42 C 0.5055(6) 0.2129(4) 0.3850(4) 0.0478(17) Uani 1 1 d .
H42 H 0.5667 0.1987 0.3942 0.057 Uiso 1 1 calc R
C43 C 0.5211(6) 0.2836(3) 0.3914(3) 0.0469(16) Uani 1 1 d .
H43 H 0.5917 0.3162 0.4044 0.056 Uiso 1 1 calc R
C44 C 0.4276(5) 0.3045(4) 0.3777(4) 0.0447(16) Uani 1 1 d .
C45 C 0.0219(6) 0.4363(3) 0.4936(4) 0.0452(16) Uani 1 1 d .
C46 C -0.0821(6) 0.4002(3) 0.4502(4) 0.0477(17) Uani 1 1 d .
H46 H -0.1163 0.3537 0.4475 0.057 Uiso 1 1 calc R
C47 C -0.1370(6) 0.4347(3) 0.4096(4) 0.0480(16) Uani 1 1 d .
H47 H -0.2088 0.4110 0.3804 0.058 Uiso 1 1 calc R
C48 C -0.0858(5) 0.5021(3) 0.4127(4) 0.0450(16) Uani 1 1 d .
H48 H -0.1230 0.5236 0.3847 0.054 Uiso 1 1 calc R
C49 C 0.0189(6) 0.5396(3) 0.4560(4) 0.0486(17) Uani 1 1 d .
H49 H 0.0530 0.5855 0.4569 0.058 Uiso 1 1 calc R
C50 C 0.0744(5) 0.5066(3) 0.4995(4) 0.0420(15) Uani 1 1 d .
C51 C 0.1905(6) 0.5510(3) 0.5447(4) 0.0483(18) Uani 1 1 d .
H51 H 0.2189 0.5956 0.5402 0.058 Uiso 1 1 calc R
C52 C 0.3710(6) 0.5755(4) 0.6276(4) 0.0488(17) Uani 1 1 d .
H52 H 0.4150 0.5671 0.5981 0.059 Uiso 1 1 calc R
C53 C 0.4156(5) 0.5548(3) 0.6940(3) 0.0418(15) Uani 1 1 d .
H53 H 0.3803 0.5695 0.7269 0.050 Uiso 1 1 calc R
C54 C 0.4226(5) 0.4381(3) 0.7031(4) 0.0432(16) Uani 1 1 d .
H54 H 0.4934 0.4620 0.7335 0.052 Uiso 1 1 calc R
C55 C 0.3834(5) 0.3608(3) 0.6987(4) 0.0431(16) Uani 1 1 d .
C56 C 0.4566(6) 0.3336(3) 0.7353(4) 0.0433(15) Uani 1 1 d .
H56 H 0.5285 0.3623 0.7606 0.052 Uiso 1 1 calc R
C57 C 0.4219(6) 0.2637(3) 0.7338(4) 0.0476(17) Uani 1 1 d .
H57 H 0.4705 0.2463 0.7591 0.057 Uiso 1 1 calc R
C58 C 0.3165(6) 0.2196(3) 0.6953(3) 0.0435(15) Uani 1 1 d .
H58 H 0.2944 0.1727 0.6944 0.052 Uiso 1 1 calc R
C59 C 0.2425(6) 0.2463(3) 0.6574(3) 0.0437(15) Uani 1 1 d .
H59 H 0.1708 0.2172 0.6321 0.052 Uiso 1 1 calc R
C60 C 0.2767(5) 0.3161(3) 0.6581(4) 0.0432(16) Uani 1 1 d .
C61 C 0.3984(5) 0.6550(3) 0.6520(4) 0.0421(16) Uani 1 1 d .
C62 C 0.4497(5) 0.6972(3) 0.6185(3) 0.0407(14) Uani 1 1 d .
H62 H 0.4700 0.6776 0.5824 0.049 Uiso 1 1 calc R
C63 C 0.4724(6) 0.7699(3) 0.6377(4) 0.0543(19) Uani 1 1 d .
H63 H 0.5030 0.7982 0.6130 0.065 Uiso 1 1 calc R
C64 C 0.4479(6) 0.7977(4) 0.6941(4) 0.0553(19) Uani 1 1 d .
H64 H 0.4670 0.8458 0.7088 0.066 Uiso 1 1 calc R
C65 C 0.3958(6) 0.7571(4) 0.7303(4) 0.0548(19) Uani 1 1 d .
H65 H 0.3783 0.7774 0.7674 0.066 Uiso 1 1 calc R
C66 C 0.3707(8) 0.6849(4) 0.7091(4) 0.063(2) Uani 1 1 d .
H66 H 0.3359 0.6564 0.7321 0.076 Uiso 1 1 calc R
C67 C 0.5450(6) 0.5882(3) 0.7288(4) 0.0444(16) Uani 1 1 d .
C68 C 0.6216(6) 0.5894(3) 0.6937(4) 0.0489(17) Uani 1 1 d .
H68 H 0.5963 0.5702 0.6466 0.059 Uiso 1 1 calc R
C69 C 0.7358(6) 0.6190(3) 0.7278(4) 0.0542(19) Uani 1 1 d .
H69 H 0.7863 0.6190 0.7043 0.065 Uiso 1 1 calc R
C70 C 0.7696(6) 0.6474(3) 0.7963(4) 0.0529(19) Uani 1 1 d .
H70 H 0.8450 0.6659 0.8194 0.064 Uiso 1 1 calc R
C71 C 0.6993(6) 0.6507(4) 0.8337(4) 0.0581(19) Uani 1 1 d .
H71 H 0.7252 0.6724 0.8803 0.070 Uiso 1 1 calc R
C72 C 0.5881(6) 0.6199(3) 0.7981(3) 0.0438(15) Uani 1 1 d .
H72 H 0.5389 0.6206 0.8225 0.053 Uiso 1 1 calc R
C73 C -0.0574(5) 0.4482(3) 0.8028(3) 0.0410(15) Uani 1 1 d .
C74 C -0.1278(6) 0.4871(4) 0.7862(4) 0.0457(16) Uani 1 1 d .
H74 H -0.1023 0.5353 0.8044 0.055 Uiso 1 1 calc R
C75 C -0.2367(6) 0.4519(3) 0.7418(3) 0.0472(16) Uani 1 1 d .
H75 H -0.2842 0.4765 0.7310 0.057 Uiso 1 1 calc R
C76 C -0.2724(6) 0.3803(4) 0.7144(4) 0.0501(17) Uani 1 1 d .
H76 H -0.3436 0.3570 0.6843 0.060 Uiso 1 1 calc R
C77 C -0.2038(6) 0.3437(4) 0.7313(3) 0.0447(16) Uani 1 1 d .
H77 H -0.2306 0.2954 0.7143 0.054 Uiso 1 1 calc R
C78 C -0.0948(6) 0.3770(3) 0.7735(4) 0.0410(15) Uani 1 1 d .
C79 C -0.0237(6) 0.3351(3) 0.7938(3) 0.0449(16) Uani 1 1 d .
H79 H -0.0578 0.2870 0.7835 0.054 Uiso 1 1 calc R
C80 C 0.1540(5) 0.3173(3) 0.8436(4) 0.0449(16) Uani 1 1 d .
H80A H 0.1633 0.3169 0.8908 0.054 Uiso 1 1 calc R
H80B H 0.1153 0.2697 0.8154 0.054 Uiso 1 1 calc R
C81 C 0.2650(6) 0.3415(3) 0.8357(4) 0.0455(17) Uani 1 1 d .
H81A H 0.3152 0.3233 0.8625 0.055 Uiso 1 1 calc R
H81B H 0.2611 0.3279 0.7882 0.055 Uiso 1 1 calc R
C82 C 0.4099(6) 0.4516(3) 0.8934(4) 0.0501(17) Uani 1 1 d .
H82 H 0.4590 0.4272 0.8961 0.060 Uiso 1 1 calc R
C83 C 0.4497(6) 0.5284(3) 0.9232(4) 0.0479(17) Uani 1 1 d .
C84 C 0.5638(6) 0.5550(4) 0.9604(4) 0.0531(19) Uani 1 1 d .
H84 H 0.6009 0.5250 0.9724 0.064 Uiso 1 1 calc R
C85 C 0.6189(6) 0.6256(3) 0.9785(4) 0.0487(17) Uani 1 1 d .
H85 H 0.6936 0.6432 1.0036 0.058 Uiso 1 1 calc R
C86 C 0.5660(6) 0.6713(4) 0.9603(4) 0.054(2) Uani 1 1 d .
H86 H 0.6057 0.7186 0.9709 0.065 Uiso 1 1 calc R
C87 C 0.4562(6) 0.6465(3) 0.9269(4) 0.0458(17) Uani 1 1 d .
H87 H 0.4194 0.6773 0.9173 0.055 Uiso 1 1 calc R
C88 C 0.3984(6) 0.5758(3) 0.9070(4) 0.0411(16) Uani 1 1 d .
C89 C 0.2083(7) 0.4715(4) -0.0440(5) 0.0539(19) Uani 1 1 d .
C90 C 0.3327(6) 0.4300(3) 0.2789(4) 0.0407(16) Uani 1 1 d .
C91 C 0.3154(6) 0.4079(3) 0.4719(4) 0.0421(16) Uani 1 1 d .
C92 C 0.1686(6) 0.4593(4) 0.7536(4) 0.0469(17) Uani 1 1 d .
C93 C 1.1488(6) 0.1730(4) 0.1599(4) 0.0475(17) Uani 1 1 d .
C94 C 1.2414(5) 0.2318(3) 0.1706(3) 0.0418(15) Uani 1 1 d .
H94 H 1.2464 0.2752 0.1954 0.050 Uiso 1 1 calc R
C95 C 1.3268(5) 0.2259(3) 0.1441(4) 0.0454(16) Uani 1 1 d .
H95 H 1.3851 0.2654 0.1483 0.055 Uiso 1 1 calc R
C96 C 1.3221(5) 0.1588(3) 0.1109(4) 0.0451(16) Uani 1 1 d .
H96 H 1.3790 0.1536 0.0948 0.054 Uiso 1 1 calc R
C97 C 1.2319(5) 0.1007(3) 0.1026(4) 0.0433(16) Uani 1 1 d .
H97 H 1.2284 0.0568 0.0798 0.052 Uiso 1 1 calc R
C98 C 1.1485(6) 0.1071(3) 0.1272(4) 0.0494(17) Uani 1 1 d .
C99 C 1.0498(6) 0.0454(4) 0.1100(4) 0.0507(17) Uani 1 1 d .
H99 H 1.0517 0.0071 0.0800 0.061 Uiso 1 1 calc R
C100 C 0.8545(5) -0.0286(3) 0.0928(4) 0.0450(16) Uani 1 1 d .
H100 H 0.8204 -0.0306 0.0451 0.054 Uiso 1 1 calc R
C101 C 0.7769(5) -0.0278(3) 0.1356(4) 0.0476(17) Uani 1 1 d .
H101 H 0.8039 -0.0424 0.1764 0.057 Uiso 1 1 calc R
C102 C 0.6870(6) 0.0551(3) 0.1735(4) 0.0450(16) Uani 1 1 d .
H102 H 0.6246 0.0168 0.1657 0.054 Uiso 1 1 calc R
C103 C 0.6854(6) 0.1240(3) 0.2029(4) 0.0454(16) Uani 1 1 d .
C104 C 0.5874(5) 0.1262(3) 0.2120(4) 0.0455(16) Uani 1 1 d .
H104 H 0.5249 0.0863 0.1939 0.055 Uiso 1 1 calc R
C105 C 0.5811(6) 0.1884(3) 0.2483(4) 0.0478(17) Uani 1 1 d .
H105 H 0.5155 0.1889 0.2559 0.057 Uiso 1 1 calc R
C106 C 0.6717(6) 0.2480(3) 0.2724(4) 0.0462(16) Uani 1 1 d .
H106 H 0.6672 0.2894 0.2952 0.055 Uiso 1 1 calc R
C107 C 0.7722(6) 0.2464(3) 0.2625(4) 0.0469(17) Uani 1 1 d .
H107 H 0.8339 0.2869 0.2783 0.056 Uiso 1 1 calc R
C108 C 0.7778(5) 0.1855(3) 0.2300(3) 0.0405(15) Uani 1 1 d .
C109 C 0.8836(5) -0.0921(3) 0.1008(3) 0.0419(15) Uani 1 1 d .
C110 C 0.8502(6) -0.1503(3) 0.0468(4) 0.0510(18) Uani 1 1 d .
H110 H 0.8083 -0.1501 0.0043 0.061 Uiso 1 1 calc R
C111 C 0.8765(6) -0.2098(4) 0.0531(4) 0.0556(19) Uani 1 1 d .
H111 H 0.8507 -0.2494 0.0163 0.067 Uiso 1 1 calc R
C112 C 0.9430(6) -0.2075(3) 0.1169(4) 0.0531(18) Uani 1 1 d .
H112 H 0.9637 -0.2460 0.1220 0.064 Uiso 1 1 calc R
C113 C 0.9791(6) -0.1502(3) 0.1728(4) 0.0489(17) Uani 1 1 d .
H113 H 1.0232 -0.1499 0.2149 0.059 Uiso 1 1 calc R
C114 C 0.9474(5) -0.0918(3) 0.1643(4) 0.0470(17) Uani 1 1 d .
H114 H 0.9693 -0.0530 0.2015 0.056 Uiso 1 1 calc R
C115 C 0.6594(7) -0.0803(3) 0.0920(4) 0.0493(19) Uani 1 1 d .
C116 C 0.6131(6) -0.0654(4) 0.0365(6) 0.073(3) Uani 1 1 d .
H116 H 0.6544 -0.0306 0.0219 0.088 Uiso 1 1 calc R
C117 C 0.5047(6) -0.1008(4) 0.0001(4) 0.071(2) Uani 1 1 d .
H117 H 0.4667 -0.0858 -0.0343 0.085 Uiso 1 1 calc R
C118 C 0.4531(7) -0.1610(4) 0.0173(5) 0.070(3) Uani 1 1 d .
H118 H 0.3842 -0.1912 -0.0117 0.084 Uiso 1 1 calc R
C119 C 0.5005(8) -0.1763(4) 0.0745(5) 0.080(3) Uani 1 1 d .
H119 H 0.4622 -0.2146 0.0864 0.096 Uiso 1 1 calc R
C120 C 0.6084(6) -0.1340(4) 0.1160(4) 0.066(2) Uani 1 1 d .
H120 H 0.6430 -0.1416 0.1568 0.079 Uiso 1 1 calc R
C121 C 1.2351(6) 0.1022(3) 0.4811(4) 0.0460(17) Uani 1 1 d .
C122 C 1.3084(6) 0.0682(4) 0.4935(4) 0.0505(18) Uani 1 1 d .
H122 H 1.2867 0.0207 0.4731 0.061 Uiso 1 1 calc R
C123 C 1.4142(6) 0.1040(4) 0.5362(4) 0.0538(19) Uani 1 1 d .
H123 H 1.4630 0.0802 0.5464 0.065 Uiso 1 1 calc R
C124 C 1.4499(6) 0.1776(4) 0.5651(4) 0.0486(17) Uani 1 1 d .
H124 H 1.5217 0.2026 0.5936 0.058 Uiso 1 1 calc R
C125 C 1.3738(5) 0.2099(3) 0.5491(4) 0.0470(17) Uani 1 1 d .
H125 H 1.3949 0.2577 0.5682 0.056 Uiso 1 1 calc R
C126 C 1.2670(5) 0.1743(3) 0.5058(4) 0.0431(16) Uani 1 1 d .
C127 C 1.2055(5) 0.2210(4) 0.4900(4) 0.0454(16) Uani 1 1 d .
H127 H 1.2414 0.2688 0.5010 0.054 Uiso 1 1 calc R
C128 C 1.0390(6) 0.2372(3) 0.4407(4) 0.0432(15) Uani 1 1 d .
H12A H 1.0246 0.2344 0.3925 0.052 Uiso 1 1 calc R
H12B H 1.0798 0.2852 0.4671 0.052 Uiso 1 1 calc R
C129 C 0.9358(6) 0.2110(3) 0.4554(4) 0.0479(17) Uani 1 1 d .
H12C H 0.9516 0.2204 0.5045 0.057 Uiso 1 1 calc R
H12D H 0.8877 0.2360 0.4391 0.057 Uiso 1 1 calc R
C130 C 0.7767(5) 0.0988(3) 0.3819(4) 0.0427(16) Uani 1 1 d .
H130 H 0.7289 0.1228 0.3696 0.051 Uiso 1 1 calc R
C131 C 0.7318(6) 0.0227(4) 0.3528(4) 0.0463(16) Uani 1 1 d .
C132 C 0.6212(6) -0.0021(3) 0.3170(4) 0.0483(17) Uani 1 1 d .
H132 H 0.5849 0.0298 0.3118 0.058 Uiso 1 1 calc R
C133 C 0.5604(6) -0.0732(4) 0.2880(4) 0.0514(18) Uani 1 1 d .
H133 H 0.4857 -0.0877 0.2635 0.062 Uiso 1 1 calc R
C134 C 0.6113(5) -0.1213(4) 0.2960(4) 0.0470(17) Uani 1 1 d .
H134 H 0.5710 -0.1684 0.2760 0.056 Uiso 1 1 calc R
C135 C 0.7237(6) -0.1005(3) 0.3338(4) 0.0456(16) Uani 1 1 d .
H135 H 0.7567 -0.1336 0.3414 0.055 Uiso 1 1 calc R
C136 C 0.7855(5) -0.0286(4) 0.3599(4) 0.0435(16) Uani 1 1 d .
C137 C 1.1501(6) 0.1126(3) 0.7830(4) 0.0499(18) Uani 1 1 d .
C138 C 1.2512(6) 0.1519(3) 0.8361(4) 0.0452(16) Uani 1 1 d .
H138 H 1.2877 0.1977 0.8375 0.054 Uiso 1 1 calc R
C139 C 1.2967(5) 0.1231(3) 0.8863(3) 0.0410(15) Uani 1 1 d .
H139 H 1.3644 0.1490 0.9194 0.049 Uiso 1 1 calc R
C140 C 1.2422(5) 0.0569(3) 0.8869(4) 0.0472(16) Uani 1 1 d .
H140 H 1.2714 0.0387 0.9215 0.057 Uiso 1 1 calc R
C141 C 1.1422(6) 0.0164(3) 0.8353(4) 0.0486(17) Uani 1 1 d .
H141 H 1.1066 -0.0292 0.8348 0.058 Uiso 1 1 calc R
C142 C 1.0956(6) 0.0446(3) 0.7845(4) 0.0482(18) Uani 1 1 d .
C143 C 0.9966(6) 0.0001(3) 0.7322(4) 0.0466(17) Uani 1 1 d .
H143 H 0.9753 -0.0471 0.7301 0.056 Uiso 1 1 calc R
C144 C 0.8287(5) -0.0311(3) 0.6299(4) 0.0442(16) Uani 1 1 d .
H144 H 0.8492 -0.0313 0.5883 0.053 Uiso 1 1 calc R
C145 C 0.7510(5) 0.0075(3) 0.6244(4) 0.0417(16) Uani 1 1 d .
H145 H 0.7358 0.0106 0.6679 0.050 Uiso 1 1 calc R
C146 C 0.7465(6) 0.1180(3) 0.5962(4) 0.0468(17) Uani 1 1 d .
H146 H 0.6703 0.0980 0.5768 0.056 Uiso 1 1 calc R
C147 C 0.7975(5) 0.1858(3) 0.5908(3) 0.0355(14) Uani 1 1 d .
C148 C 0.7321(5) 0.2125(3) 0.5487(4) 0.0468(18) Uani 1 1 d .
H148 H 0.6608 0.1844 0.5217 0.056 Uiso 1 1 calc R
C149 C 0.7733(6) 0.2815(3) 0.5470(4) 0.0427(15) Uani 1 1 d .
H149 H 0.7285 0.2994 0.5193 0.051 Uiso 1 1 calc R
C150 C 0.8788(6) 0.3229(3) 0.5854(4) 0.0481(17) Uani 1 1 d .
H150 H 0.9065 0.3684 0.5828 0.058 Uiso 1 1 calc R
C151 C 0.9453(5) 0.2961(3) 0.6291(4) 0.0453(16) Uani 1 1 d .
H151 H 1.0163 0.3245 0.6566 0.054 Uiso 1 1 calc R
C152 C 0.9059(5) 0.2299(3) 0.6308(3) 0.0384(15) Uani 1 1 d .
C153 C 0.8097(7) -0.1053(3) 0.6349(4) 0.0514(19) Uani 1 1 d .
C154 C 0.8358(6) -0.1504(3) 0.5925(4) 0.0529(19) Uani 1 1 d .
H154 H 0.8664 -0.1357 0.5602 0.063 Uiso 1 1 calc R
C155 C 0.8176(5) -0.2183(3) 0.5963(4) 0.0538(18) Uani 1 1 d .
H155 H 0.8346 -0.2496 0.5668 0.065 Uiso 1 1 calc R
C156 C 0.7727(5) -0.2383(4) 0.6463(4) 0.0512(17) Uani 1 1 d .
H156 H 0.7590 -0.2840 0.6490 0.061 Uiso 1 1 calc R
C157 C 0.7484(6) -0.1934(3) 0.6908(4) 0.0491(17) Uani 1 1 d .
H157 H 0.7201 -0.2076 0.7240 0.059 Uiso 1 1 calc R
C158 C 0.7679(5) -0.1222(4) 0.6851(4) 0.0509(17) Uani 1 1 d .
H158 H 0.7526 -0.0897 0.7145 0.061 Uiso 1 1 calc R
C159 C 0.6351(5) -0.0300(3) 0.5715(4) 0.0462(17) Uani 1 1 d .
C160 C 0.5374(6) -0.0453(4) 0.5849(4) 0.0499(17) Uani 1 1 d .
H160 H 0.5354 -0.0320 0.6291 0.060 Uiso 1 1 calc R
C161 C 0.4425(6) -0.0807(4) 0.5314(4) 0.0520(18) Uani 1 1 d .
H161 H 0.3767 -0.0928 0.5413 0.062 Uiso 1 1 calc R
C162 C 0.4369(6) -0.1004(3) 0.4627(4) 0.056(2) Uani 1 1 d .
H162 H 0.3704 -0.1240 0.4277 0.068 Uiso 1 1 calc R
C163 C 0.5383(6) -0.0820(3) 0.4506(4) 0.0554(19) Uani 1 1 d .
H163 H 0.5391 -0.0930 0.4059 0.066 Uiso 1 1 calc R
C164 C 0.6390(5) -0.0474(3) 0.5038(3) 0.0410(15) Uani 1 1 d .
H164 H 0.7058 -0.0363 0.4949 0.049 Uiso 1 1 calc R
C165 C 0.7686(7) 0.0136(5) 0.9017(5) 0.070(2) Uani 1 1 d .
C166 C 0.6786(7) -0.0499(5) 0.8747(5) 0.074(2) Uani 1 1 d .
H166 H 0.6074 -0.0508 0.8548 0.089 Uiso 1 1 calc R
C167 C 0.7005(8) -0.1107(5) 0.8791(6) 0.080(3) Uani 1 1 d .
H167 H 0.6408 -0.1522 0.8630 0.097 Uiso 1 1 calc R
C168 C 0.8037(8) -0.1145(5) 0.9053(5) 0.079(3) Uani 1 1 d .
H168 H 0.8147 -0.1566 0.9065 0.095 Uiso 1 1 calc R
C169 C 0.8928(8) -0.0493(5) 0.9306(5) 0.075(3) Uani 1 1 d .
H169 H 0.9645 -0.0483 0.9488 0.091 Uiso 1 1 calc R
C170 C 0.8737(7) 0.0115(5) 0.9285(6) 0.077(3) Uani 1 1 d .
C171 C 0.9785(7) 0.0701(5) 0.9614(4) 0.063(2) Uani 1 1 d .
H171 H 1.0423 0.0597 0.9766 0.075 Uiso 1 1 calc R
C172 C 1.0883(7) 0.1966(4) 0.9856(4) 0.061(2) Uani 1 1 d .
H17A H 1.0966 0.2057 0.9433 0.074 Uiso 1 1 calc R
H17B H 1.1521 0.1862 1.0088 0.074 Uiso 1 1 calc R
C173 C 1.0813(6) 0.2601(4) 1.0303(4) 0.0532(18) Uani 1 1 d .
H17C H 1.0758 0.2527 1.0737 0.064 Uiso 1 1 calc R
H17D H 1.1454 0.3009 1.0389 0.064 Uiso 1 1 calc R
C174 C 0.9701(7) 0.3294(4) 0.9859(4) 0.0533(18) Uani 1 1 d .
H174 H 1.0354 0.3668 0.9976 0.064 Uiso 1 1 calc R
C175 C 0.8671(7) 0.3435(4) 0.9648(4) 0.0545(18) Uani 1 1 d .
C176 C 0.8739(7) 0.4118(4) 0.9655(4) 0.0547(18) Uani 1 1 d .
H176 H 0.9420 0.4476 0.9825 0.066 Uiso 1 1 calc R
C177 C 0.7771(6) 0.4261(4) 0.9403(4) 0.058(2) Uani 1 1 d .
H177 H 0.7804 0.4716 0.9411 0.070 Uiso 1 1 calc R
C178 C 0.6783(6) 0.3732(4) 0.9147(4) 0.059(2) Uani 1 1 d .
H178 H 0.6148 0.3833 0.8979 0.071 Uiso 1 1 calc R
C179 C 0.6690(6) 0.3050(4) 0.9126(4) 0.0562(19) Uani 1 1 d .
H179 H 0.6008 0.2695 0.8941 0.067 Uiso 1 1 calc R
C180 C 0.7674(6) 0.2903(4) 0.9398(4) 0.0490(17) Uani 1 1 d .
C181 C 0.8383(6) 0.1302(4) 0.0099(5) 0.056(2) Uani 1 1 d .
C182 C 0.9887(6) 0.0888(3) 0.3299(4) 0.0418(16) Uani 1 1 d .
C183 C 1.0078(6) 0.0856(3) 0.5257(4) 0.0473(17) Uani 1 1 d .
C184 C 0.8821(6) 0.1521(3) 0.8296(4) 0.0469(18) Uani 1 1 d .
Mn1 Mn 0.26954(8) 0.44297(5) 0.11411(6) 0.0403(2) Uani 1 1 d .
Mn2 Mn 0.22433(8) 0.43504(5) 0.60351(5) 0.0404(2) Uani 1 1 d .
Mn3 Mn 0.96254(8) 0.11977(5) 0.68228(5) 0.0397(2) Uani 1 1 d .
Mn4 Mn 0.91875(8) 0.11353(5) 0.17139(5) 0.0403(2) Uani 1 1 d .
N1 N 0.2279(5) 0.5267(3) 0.1523(3) 0.0416(13) Uani 1 1 d .
N2 N 0.4234(5) 0.5168(3) 0.1403(3) 0.0419(13) Uani 1 1 d .
N3 N 0.1909(5) 0.4480(3) 0.3582(3) 0.0413(13) Uani 1 1 d .
N4 N 0.2078(4) 0.3234(3) 0.3296(3) 0.0375(12) Uani 1 1 d .
N5 N 0.2532(4) 0.5316(3) 0.5891(3) 0.0420(13) Uani 1 1 d .
N6 N 0.3792(5) 0.4783(3) 0.6738(3) 0.0414(13) Uani 1 1 d .
N7 N 0.0824(5) 0.3608(3) 0.8250(3) 0.0489(15) Uani 1 1 d .
N8 N 0.2989(4) 0.4176(3) 0.8618(3) 0.0379(13) Uani 1 1 d .
N9 N 0.2212(5) 0.4643(3) 0.0086(3) 0.0436(14) Uani 1 1 d .
N10 N 0.3267(5) 0.4341(3) 0.2242(3) 0.0447(14) Uani 1 1 d .
N11 N 0.3015(4) 0.4077(2) 0.5231(3) 0.0378(12) Uani 1 1 d .
N12 N 0.1633(5) 0.4593(3) 0.6968(3) 0.0463(14) Uani 1 1 d .
N13 N 0.9564(5) 0.0312(3) 0.1274(3) 0.0421(13) Uani 1 1 d .
N14 N 0.7707(5) 0.0432(3) 0.1570(3) 0.0464(14) Uani 1 1 d .
N15 N 1.0980(5) 0.1933(3) 0.4596(3) 0.0390(13) Uani 1 1 d .
N16 N 0.8799(5) 0.1384(3) 0.4248(3) 0.0431(14) Uani 1 1 d .
N17 N 0.9311(4) 0.0191(3) 0.6857(3) 0.0411(13) Uani 1 1 d .
N18 N 0.8002(5) 0.0805(3) 0.6273(3) 0.0461(14) Uani 1 1 d .
N19 N 0.9884(5) 0.1371(3) 0.9709(3) 0.0534(16) Uani 1 1 d .
N20 N 0.9791(5) 0.2687(3) 0.9899(4) 0.0557(16) Uani 1 1 d .
N21 N 0.8487(5) 0.1260(3) 0.0660(3) 0.0464(14) Uani 1 1 d .
N22 N 0.9817(5) 0.0869(3) 0.2714(3) 0.0469(14) Uani 1 1 d .
N23 N 1.0100(5) 0.0919(3) 0.5821(3) 0.0405(13) Uani 1 1 d .
N24 N 0.9091(4) 0.1439(3) 0.7812(3) 0.0396(12) Uani 1 1 d .
O1 O 0.1429(3) 0.3810(2) 0.1387(2) 0.0403(10) Uani 1 1 d .
O2 O 0.3243(4) 0.3657(2) 0.0763(3) 0.0464(11) Uani 1 1 d .
O3 O 0.4449(4) 0.5167(2) 0.4218(2) 0.0419(11) Uani 1 1 d .
O4 O 0.4465(4) 0.3698(2) 0.3793(2) 0.0403(10) Uani 1 1 d .
O5 O 0.0739(4) 0.4006(2) 0.5341(3) 0.0495(12) Uani 1 1 d .
O6 O 0.2063(4) 0.3388(2) 0.6191(2) 0.0423(11) Uani 1 1 d .
O7 O 0.0422(4) 0.4892(2) 0.8446(2) 0.0428(11) Uani 1 1 d .
O8 O 0.2877(4) 0.5598(2) 0.8736(3) 0.0443(11) Uani 1 1 d .
O9 O 1.0663(3) 0.1837(2) 0.1803(2) 0.0423(10) Uani 1 1 d .
O10 O 0.8781(4) 0.1873(2) 0.2246(2) 0.0420(10) Uani 1 1 d .
O11 O 1.1359(4) 0.0588(2) 0.4396(2) 0.0436(11) Uani 1 1 d .
O12 O 0.8844(4) -0.0083(2) 0.3998(3) 0.0441(11) Uani 1 1 d .
O13 O 1.1117(3) 0.1468(2) 0.7431(2) 0.0415(11) Uani 1 1 d .
O14 O 0.9790(4) 0.2098(2) 0.6755(3) 0.0457(11) Uani 1 1 d .
O15 O 0.7512(4) 0.0721(3) 0.8992(3) 0.0534(13) Uani 1 1 d .
O16 O 0.7469(4) 0.2255(2) 0.9407(3) 0.0526(13) Uani 1 1 d .
Ru1 Ru 0.32955(4) 0.41821(2) 0.37253(2) 0.03617(12) Uani 1 1 d .
Ru2 Ru 0.18031(4) 0.46208(2) 0.85181(3) 0.04030(13) Uani 1 1 d .
Ru3 Ru 1.00149(4) 0.09063(2) 0.42862(3) 0.04004(13) Uani 1 1 d .
Ru4 Ru 0.86668(5) 0.16900(3) 0.94478(4) 0.05597(17) Uani 1 1 d .

loop_
_atom_site_aniso_label
_atom_site_aniso_U_11
_atom_site_aniso_U_22
_atom_site_aniso_U_33
_atom_site_aniso_U_23
_atom_site_aniso_U_13
_atom_site_aniso_U_12
C1 0.071(5) 0.046(4) 0.056(5) 0.028(4) 0.031(4) 0.020(3)
C2 0.031(3) 0.053(3) 0.035(4) 0.008(3) 0.007(3) 0.005(3)
C3 0.042(4) 0.058(4) 0.043(4) 0.017(3) 0.020(3) 0.019(3)
C4 0.046(4) 0.068(4) 0.069(6) 0.028(4) 0.025(4) 0.020(4)
C5 0.048(4) 0.041(3) 0.078(6) 0.010(4) 0.021(4) 0.015(3)
C6 0.029(3) 0.046(3) 0.042(4) 0.013(3) 0.006(3) 0.008(3)
C7 0.039(3) 0.044(3) 0.045(4) 0.021(3) 0.011(3) 0.013(3)
C8 0.061(4) 0.037(3) 0.053(5) 0.023(3) 0.018(4) 0.021(3)
C9 0.054(4) 0.036(3) 0.058(5) 0.016(3) 0.020(4) 0.019(3)
C10 0.035(3) 0.053(4) 0.037(4) 0.014(3) 0.010(3) 0.016(3)
C11 0.041(4) 0.047(3) 0.055(5) 0.017(4) 0.011(3) 0.007(3)
C12 0.046(4) 0.032(3) 0.047(4) 0.013(3) 0.006(3) 0.008(3)
C13 0.056(4) 0.049(4) 0.044(4) 0.015(3) 0.022(3) 0.014(3)
C14 0.049(4) 0.062(4) 0.055(5) 0.028(4) 0.021(3) 0.025(3)
C15 0.046(4) 0.053(4) 0.057(5) 0.014(4) 0.026(4) 0.019(3)
C16 0.041(4) 0.041(3) 0.041(4) 0.017(3) 0.012(3) 0.004(3)
C17 0.044(4) 0.053(4) 0.044(4) 0.003(3) 0.011(3) 0.022(3)
C18 0.046(4) 0.054(4) 0.074(6) 0.035(4) 0.023(4) 0.019(3)
C19 0.048(4) 0.056(4) 0.051(5) 0.011(4) 0.004(3) 0.016(3)
C20 0.043(4) 0.041(3) 0.055(5) 0.004(3) 0.017(3) 0.005(3)
C21 0.040(3) 0.058(4) 0.050(4) 0.016(4) 0.014(3) 0.010(3)
C22 0.050(4) 0.049(4) 0.045(4) 0.010(3) 0.015(3) 0.012(3)
C23 0.046(4) 0.046(4) 0.045(5) 0.008(4) 0.014(3) 0.007(3)
C24 0.054(4) 0.044(3) 0.048(5) 0.005(3) 0.016(4) 0.011(3)
C25 0.070(5) 0.056(4) 0.051(5) 0.016(4) 0.034(4) 0.012(4)
C26 0.054(4) 0.045(3) 0.056(5) 0.010(3) 0.018(4) 0.005(3)
C27 0.059(4) 0.055(4) 0.048(5) 0.023(4) 0.025(4) 0.016(3)
C28 0.031(3) 0.049(3) 0.050(4) 0.010(3) 0.008(3) 0.006(3)
C29 0.055(4) 0.048(4) 0.035(4) 0.008(3) 0.015(3) 0.012(3)
C30 0.060(4) 0.043(3) 0.060(5) 0.010(3) 0.015(4) 0.023(3)
C31 0.052(4) 0.046(4) 0.039(4) 0.000(3) 0.006(3) 0.017(3)
C32 0.053(4) 0.050(4) 0.046(5) 0.012(3) 0.009(3) 0.018(3)
C33 0.049(4) 0.044(3) 0.040(4) 0.003(3) 0.016(3) 0.012(3)
C34 0.046(4) 0.046(3) 0.036(4) 0.016(3) 0.013(3) 0.013(3)
C35 0.034(3) 0.043(3) 0.049(4) -0.002(3) 0.016(3) 0.002(3)
C36 0.041(3) 0.042(3) 0.042(4) 0.010(3) 0.007(3) 0.010(3)
C37 0.037(3) 0.044(3) 0.032(4) 0.007(3) 0.009(3) 0.010(3)
C38 0.045(3) 0.036(3) 0.025(3) 0.005(3) 0.007(3) 0.011(3)
C39 0.034(3) 0.036(3) 0.049(4) 0.009(3) 0.014(3) 0.006(2)
C40 0.046(4) 0.036(3) 0.044(4) 0.010(3) 0.017(3) 0.005(3)
C41 0.046(4) 0.045(3) 0.044(4) 0.009(3) 0.010(3) 0.017(3)
C42 0.048(4) 0.053(4) 0.058(5) 0.032(4) 0.026(4) 0.022(3)
C43 0.057(4) 0.047(3) 0.036(4) 0.007(3) 0.019(3) 0.016(3)
C44 0.041(4) 0.060(4) 0.040(4) 0.026(3) 0.019(3) 0.015(3)
C45 0.046(4) 0.039(3) 0.042(4) 0.008(3) 0.009(3) 0.009(3)
C46 0.052(4) 0.048(3) 0.043(4) 0.018(3) 0.015(3) 0.015(3)
C47 0.057(4) 0.055(4) 0.036(4) 0.026(3) 0.014(3) 0.016(3)
C48 0.031(3) 0.040(3) 0.055(4) 0.014(3) 0.009(3) 0.003(3)
C49 0.058(4) 0.047(3) 0.040(4) 0.009(3) 0.011(3) 0.023(3)
C50 0.041(3) 0.040(3) 0.043(4) 0.016(3) 0.013(3) 0.007(3)
C51 0.045(4) 0.033(3) 0.061(5) 0.016(3) 0.011(4) 0.008(3)
C52 0.048(4) 0.048(4) 0.029(4) 0.007(3) 0.000(3) -0.001(3)
C53 0.043(3) 0.031(3) 0.033(4) 0.005(3) 0.007(3) -0.006(3)
C54 0.031(3) 0.052(3) 0.047(4) 0.017(3) 0.012(3) 0.012(3)
C55 0.042(4) 0.032(3) 0.040(4) 0.000(3) 0.009(3) 0.001(3)
C56 0.043(4) 0.056(4) 0.037(4) 0.015(3) 0.017(3) 0.020(3)
C57 0.043(4) 0.048(3) 0.056(5) 0.019(3) 0.023(3) 0.012(3)
C58 0.055(4) 0.037(3) 0.037(4) 0.007(3) 0.020(3) 0.011(3)
C59 0.047(4) 0.041(3) 0.038(4) 0.004(3) 0.009(3) 0.016(3)
C60 0.035(3) 0.053(4) 0.042(4) 0.008(3) 0.019(3) 0.014(3)
C61 0.035(3) 0.051(4) 0.044(4) 0.021(3) 0.009(3) 0.018(3)
C62 0.035(3) 0.058(4) 0.028(3) 0.014(3) 0.006(3) 0.015(3)
C63 0.048(4) 0.044(3) 0.058(5) 0.008(3) 0.008(4) 0.008(3)
C64 0.052(4) 0.052(4) 0.054(5) 0.018(4) 0.007(4) 0.011(3)
C65 0.050(4) 0.056(4) 0.035(4) -0.010(3) 0.006(3) 0.004(3)
C66 0.088(6) 0.053(4) 0.053(5) 0.019(4) 0.023(5) 0.028(4)
C67 0.052(4) 0.046(3) 0.039(4) 0.010(3) 0.024(3) 0.014(3)
C68 0.049(4) 0.049(3) 0.051(5) 0.012(3) 0.016(3) 0.020(3)
C69 0.053(4) 0.039(3) 0.061(5) 0.013(3) 0.011(4) 0.009(3)
C70 0.047(4) 0.031(3) 0.066(5) 0.009(3) 0.007(4) 0.004(3)
C71 0.057(5) 0.052(4) 0.051(5) 0.010(4) 0.004(4) 0.012(3)
C72 0.052(4) 0.047(3) 0.023(3) 0.007(3) 0.007(3) 0.010(3)
C73 0.040(3) 0.043(3) 0.026(3) 0.001(3) 0.003(3) 0.006(3)
C74 0.044(4) 0.051(4) 0.044(4) 0.015(3) 0.020(3) 0.013(3)
C75 0.056(4) 0.046(3) 0.036(4) 0.009(3) 0.016(3) 0.010(3)
C76 0.046(4) 0.058(4) 0.047(4) 0.019(3) 0.004(3) 0.025(3)
C77 0.043(4) 0.054(4) 0.035(4) 0.010(3) 0.012(3) 0.016(3)
C78 0.050(4) 0.036(3) 0.040(4) 0.014(3) 0.016(3) 0.016(3)
C79 0.049(4) 0.049(3) 0.030(4) 0.009(3) 0.011(3) 0.010(3)
C80 0.047(4) 0.029(3) 0.042(4) -0.001(3) -0.001(3) 0.009(3)
C81 0.052(4) 0.040(3) 0.042(4) 0.018(3) 0.016(3) 0.005(3)
C82 0.055(4) 0.045(3) 0.040(4) 0.008(3) 0.012(3) 0.008(3)
C83 0.041(4) 0.046(4) 0.045(4) 0.005(3) 0.009(3) 0.007(3)
C84 0.036(4) 0.052(4) 0.062(5) 0.009(4) 0.011(3) 0.010(3)
C85 0.040(4) 0.046(3) 0.046(4) 0.002(3) 0.007(3) 0.006(3)
C86 0.053(4) 0.044(3) 0.066(5) 0.008(4) 0.030(4) 0.013(3)
C87 0.044(4) 0.041(3) 0.039(4) 0.002(3) 0.001(3) 0.010(3)
C88 0.054(4) 0.043(3) 0.034(4) 0.016(3) 0.022(3) 0.019(3)
C89 0.059(5) 0.046(4) 0.049(5) 0.012(4) 0.012(4) 0.012(3)
C90 0.040(3) 0.043(3) 0.030(4) 0.005(3) 0.004(3) 0.009(3)
C91 0.045(4) 0.044(3) 0.038(4) 0.012(3) 0.018(3) 0.011(3)
C92 0.047(4) 0.047(4) 0.043(5) 0.007(3) 0.021(3) 0.007(3)
C93 0.045(4) 0.054(4) 0.048(4) 0.019(3) 0.016(3) 0.021(3)
C94 0.054(4) 0.049(3) 0.036(4) 0.024(3) 0.021(3) 0.024(3)
C95 0.038(3) 0.050(3) 0.044(4) 0.008(3) 0.011(3) 0.012(3)
C96 0.034(3) 0.055(4) 0.048(4) 0.019(3) 0.011(3) 0.018(3)
C97 0.042(3) 0.029(3) 0.043(4) 0.004(3) 0.004(3) 0.002(2)
C98 0.041(4) 0.049(4) 0.050(4) 0.011(3) 0.007(3) 0.011(3)
C99 0.055(4) 0.061(4) 0.034(4) 0.016(3) 0.005(3) 0.025(3)
C100 0.035(3) 0.047(3) 0.041(4) 0.001(3) 0.003(3) 0.011(3)
C101 0.042(4) 0.042(3) 0.059(5) 0.016(3) 0.020(3) 0.009(3)
C102 0.044(4) 0.047(3) 0.045(4) 0.019(3) 0.012(3) 0.015(3)
C103 0.044(4) 0.042(3) 0.045(4) 0.015(3) 0.007(3) 0.013(3)
C104 0.037(3) 0.047(3) 0.038(4) -0.001(3) 0.001(3) 0.011(3)
C105 0.039(3) 0.055(4) 0.048(4) 0.019(3) 0.007(3) 0.018(3)
C106 0.052(4) 0.046(3) 0.039(4) 0.015(3) 0.010(3) 0.018(3)
C107 0.047(4) 0.045(3) 0.043(4) 0.015(3) 0.012(3) 0.008(3)
C108 0.043(4) 0.052(3) 0.027(3) 0.017(3) 0.004(3) 0.020(3)
C109 0.039(3) 0.051(3) 0.030(4) 0.009(3) 0.009(3) 0.010(3)
C110 0.044(4) 0.040(3) 0.057(5) 0.003(3) 0.005(3) 0.012(3)
C111 0.049(4) 0.047(4) 0.064(5) 0.015(4) 0.015(4) 0.010(3)
C112 0.062(5) 0.045(3) 0.057(5) 0.019(4) 0.017(4) 0.024(3)
C113 0.046(4) 0.054(4) 0.048(4) 0.031(4) 0.012(3) 0.012(3)
C114 0.036(3) 0.043(3) 0.041(4) 0.000(3) 0.000(3) 0.001(3)
C115 0.069(5) 0.041(3) 0.024(4) -0.005(3) 0.018(4) 0.005(3)
C116 0.045(4) 0.047(4) 0.107(8) 0.025(5) -0.006(5) 0.008(3)
C117 0.057(5) 0.065(5) 0.048(5) -0.002(4) -0.006(4) -0.014(4)
C118 0.063(5) 0.042(4) 0.076(6) 0.005(4) -0.008(4) 0.009(3)
C119 0.078(6) 0.045(4) 0.071(7) 0.002(4) -0.009(5) -0.009(4)
C120 0.044(4) 0.085(5) 0.053(5) 0.015(4) 0.021(4) -0.004(4)
C121 0.052(4) 0.039(3) 0.046(4) 0.016(3) 0.011(3) 0.015(3)
C122 0.046(4) 0.052(4) 0.055(5) 0.020(4) 0.021(4) 0.011(3)
C123 0.045(4) 0.056(4) 0.050(5) 0.012(4) -0.007(3) 0.023(3)
C124 0.040(4) 0.058(4) 0.046(4) 0.010(3) 0.021(3) 0.011(3)
C125 0.036(3) 0.044(3) 0.050(4) 0.009(3) 0.003(3) 0.010(3)
C126 0.038(3) 0.049(3) 0.039(4) 0.009(3) 0.008(3) 0.016(3)
C127 0.041(4) 0.052(4) 0.039(4) 0.020(3) 0.009(3) 0.009(3)
C128 0.046(4) 0.052(4) 0.030(4) 0.011(3) 0.010(3) 0.017(3)
C129 0.054(4) 0.035(3) 0.051(5) 0.012(3) 0.014(4) 0.012(3)
C130 0.038(3) 0.043(3) 0.042(4) 0.019(3) 0.007(3) 0.005(3)
C131 0.052(4) 0.054(4) 0.030(4) 0.012(3) 0.009(3) 0.017(3)
C132 0.056(4) 0.048(3) 0.037(4) 0.004(3) 0.020(3) 0.013(3)
C133 0.042(4) 0.053(4) 0.053(5) 0.015(4) 0.016(3) 0.006(3)
C134 0.035(3) 0.047(3) 0.048(4) 0.015(3) -0.001(3) 0.009(3)
C135 0.050(4) 0.036(3) 0.040(4) -0.002(3) 0.011(3) 0.008(3)
C136 0.031(3) 0.053(4) 0.042(4) 0.015(3) 0.010(3) 0.008(3)
C137 0.048(4) 0.037(3) 0.059(5) 0.017(3) 0.011(4) 0.009(3)
C138 0.043(4) 0.043(3) 0.045(4) 0.011(3) 0.011(3) 0.010(3)
C139 0.045(3) 0.039(3) 0.039(4) 0.012(3) 0.011(3) 0.015(3)
C140 0.037(3) 0.053(4) 0.042(4) 0.014(3) 0.002(3) 0.009(3)
C141 0.040(3) 0.045(3) 0.057(5) 0.008(3) 0.010(3) 0.018(3)
C142 0.047(4) 0.045(3) 0.043(4) 0.000(3) 0.017(3) 0.006(3)
C143 0.051(4) 0.040(3) 0.037(4) -0.004(3) 0.008(3) 0.011(3)
C144 0.047(4) 0.034(3) 0.033(4) 0.003(3) -0.004(3) 0.004(3)
C145 0.029(3) 0.053(4) 0.037(4) 0.020(3) 0.007(3) 0.001(3)
C146 0.039(3) 0.047(3) 0.046(4) 0.014(3) 0.006(3) 0.008(3)
C147 0.037(3) 0.044(3) 0.029(3) 0.019(3) 0.011(3) 0.012(3)
C148 0.032(3) 0.043(3) 0.051(5) -0.004(3) 0.003(3) 0.012(3)
C149 0.049(4) 0.042(3) 0.040(4) 0.016(3) 0.013(3) 0.018(3)
C150 0.047(4) 0.049(3) 0.044(4) 0.020(3) 0.010(3) 0.009(3)
C151 0.038(3) 0.048(3) 0.041(4) 0.009(3) 0.014(3) 0.002(3)
C152 0.045(4) 0.030(3) 0.024(3) -0.001(2) 0.000(3) 0.003(3)
C153 0.061(5) 0.038(3) 0.051(5) 0.018(3) 0.011(4) 0.014(3)
C154 0.047(4) 0.036(3) 0.055(5) 0.008(3) -0.003(3) 0.004(3)
C155 0.047(4) 0.041(3) 0.061(5) 0.007(3) 0.015(4) 0.004(3)
C156 0.043(4) 0.052(4) 0.047(4) 0.010(3) 0.005(3) 0.009(3)
C157 0.053(4) 0.041(3) 0.049(4) 0.010(3) 0.017(3) 0.011(3)
C158 0.041(4) 0.055(4) 0.047(4) 0.012(3) 0.017(3) 0.001(3)
C159 0.035(3) 0.037(3) 0.049(5) 0.005(3) 0.005(3) -0.001(3)
C160 0.048(4) 0.054(4) 0.045(4) 0.015(3) 0.013(3) 0.014(3)
C161 0.039(4) 0.061(4) 0.071(6) 0.032(4) 0.023(4) 0.027(3)
C162 0.048(4) 0.045(3) 0.047(5) -0.008(3) -0.020(3) 0.017(3)
C163 0.066(5) 0.053(4) 0.031(4) 0.001(3) -0.001(3) 0.018(4)
C164 0.039(3) 0.030(3) 0.035(4) -0.001(3) 0.004(3) -0.003(2)
C165 0.066(5) 0.067(5) 0.082(7) 0.026(5) 0.031(5) 0.024(4)
C166 0.053(5) 0.104(7) 0.071(6) 0.032(6) 0.025(4) 0.027(5)
C167 0.083(6) 0.086(6) 0.087(8) 0.018(6) 0.049(6) 0.035(5)
C168 0.083(6) 0.073(5) 0.083(7) 0.027(5) 0.015(5) 0.034(5)
C169 0.082(6) 0.077(6) 0.071(7) 0.015(5) 0.030(5) 0.033(5)
C170 0.051(5) 0.081(6) 0.114(9) 0.047(6) 0.031(5) 0.027(4)
C171 0.061(5) 0.088(6) 0.053(5) 0.032(5) 0.023(4) 0.035(4)
C172 0.047(4) 0.064(5) 0.048(5) 0.005(4) 0.006(4) -0.004(4)
C173 0.052(4) 0.055(4) 0.061(5) 0.026(4) 0.027(4) 0.015(3)
C174 0.064(5) 0.054(4) 0.045(4) 0.022(4) 0.020(4) 0.016(3)
C175 0.066(5) 0.061(4) 0.034(4) 0.012(3) 0.013(4) 0.020(4)
C176 0.065(5) 0.054(4) 0.036(4) 0.009(3) 0.006(4) 0.017(3)
C177 0.048(4) 0.078(5) 0.047(5) 0.032(4) 0.009(3) 0.015(4)
C178 0.054(4) 0.050(4) 0.063(5) 0.012(4) 0.010(4) 0.013(3)
C179 0.046(4) 0.060(4) 0.046(4) 0.018(4) 0.005(3) 0.000(3)
C180 0.040(4) 0.067(4) 0.038(4) 0.023(4) 0.013(3) 0.008(3)
C181 0.048(4) 0.061(4) 0.061(6) 0.028(4) 0.016(4) 0.017(3)
C182 0.042(4) 0.044(3) 0.031(4) 0.003(3) 0.008(3) 0.010(3)
C183 0.053(4) 0.044(3) 0.049(5) 0.021(4) 0.017(4) 0.015(3)
C184 0.048(4) 0.034(3) 0.056(5) 0.001(3) 0.025(4) 0.011(3)
Mn1 0.0412(6) 0.0416(4) 0.0351(5) 0.0100(4) 0.0124(4) 0.0098(4)
Mn2 0.0411(6) 0.0415(5) 0.0363(6) 0.0120(4) 0.0107(5) 0.0112(4)
Mn3 0.0385(5) 0.0401(5) 0.0350(6) 0.0091(4) 0.0103(4) 0.0073(4)
Mn4 0.0394(5) 0.0424(5) 0.0343(6) 0.0086(5) 0.0104(5) 0.0095(4)
N1 0.046(3) 0.043(3) 0.036(3) 0.008(3) 0.016(3) 0.015(2)
N2 0.052(3) 0.041(3) 0.028(3) 0.011(2) 0.015(3) 0.007(2)
N3 0.041(3) 0.039(3) 0.044(4) 0.011(3) 0.014(3) 0.014(2)
N4 0.042(3) 0.034(2) 0.030(3) 0.006(2) 0.007(2) 0.009(2)
N5 0.035(3) 0.038(3) 0.044(3) 0.009(3) 0.008(3) 0.005(2)
N6 0.040(3) 0.039(3) 0.042(3) 0.013(3) 0.016(3) 0.004(2)
N7 0.045(3) 0.050(3) 0.047(4) 0.005(3) 0.015(3) 0.014(3)
N8 0.039(3) 0.042(3) 0.035(3) 0.019(3) 0.009(3) 0.014(2)
N9 0.040(3) 0.044(3) 0.032(4) 0.009(3) 0.006(3) 0.000(2)
N10 0.042(3) 0.048(3) 0.036(4) 0.012(3) 0.012(3) 0.004(2)
N11 0.046(3) 0.037(2) 0.026(3) 0.003(2) 0.012(2) 0.011(2)
N12 0.046(3) 0.056(3) 0.033(3) 0.022(3) 0.011(3) 0.007(3)
N13 0.051(3) 0.038(3) 0.028(3) 0.009(2) 0.002(3) 0.012(2)
N14 0.046(3) 0.048(3) 0.047(4) 0.021(3) 0.011(3) 0.017(3)
N15 0.047(3) 0.044(3) 0.029(3) 0.014(2) 0.015(3) 0.015(2)
N16 0.040(3) 0.042(3) 0.044(4) 0.004(3) 0.013(3) 0.013(3)
N17 0.037(3) 0.052(3) 0.041(3) 0.020(3) 0.015(3) 0.017(2)
N18 0.049(3) 0.041(3) 0.037(3) 0.011(3) 0.002(3) 0.007(3)
N19 0.041(3) 0.058(3) 0.051(4) 0.019(3) 0.005(3) 0.010(3)
N20 0.061(4) 0.057(4) 0.053(4) 0.025(3) 0.025(3) 0.014(3)
N21 0.044(3) 0.041(3) 0.037(4) 0.003(3) 0.003(3) 0.003(2)
N22 0.058(4) 0.046(3) 0.033(3) 0.009(3) 0.012(3) 0.014(3)
N23 0.049(3) 0.036(3) 0.033(3) 0.007(2) 0.013(3) 0.011(2)
N24 0.039(3) 0.042(3) 0.031(3) 0.013(2) 0.005(2) 0.008(2)
O1 0.041(2) 0.042(2) 0.035(3) 0.010(2) 0.012(2) 0.0098(18)
O2 0.042(3) 0.038(2) 0.048(3) 0.003(2) 0.008(2) 0.0091(19)
O3 0.047(3) 0.033(2) 0.039(3) 0.007(2) 0.010(2) 0.0079(19)
O4 0.043(2) 0.041(2) 0.045(3) 0.019(2) 0.021(2) 0.0152(19)
O5 0.049(3) 0.050(3) 0.048(3) 0.018(2) 0.014(2) 0.013(2)
O6 0.041(2) 0.042(2) 0.037(3) 0.004(2) 0.004(2) 0.0168(19)
O7 0.042(2) 0.044(2) 0.042(3) 0.007(2) 0.016(2) 0.013(2)
O8 0.043(3) 0.036(2) 0.047(3) 0.017(2) 0.010(2) 0.0046(19)
O9 0.038(2) 0.043(2) 0.044(3) 0.009(2) 0.017(2) 0.0097(18)
O10 0.038(2) 0.044(2) 0.038(3) 0.010(2) 0.010(2) 0.0078(19)
O11 0.050(3) 0.042(2) 0.036(3) 0.017(2) 0.005(2) 0.016(2)
O12 0.035(2) 0.046(2) 0.043(3) 0.005(2) 0.010(2) 0.008(2)
O13 0.035(2) 0.038(2) 0.033(3) 0.005(2) -0.0023(19) 0.0006(18)
O14 0.042(3) 0.046(2) 0.046(3) 0.015(2) 0.012(2) 0.011(2)
O15 0.042(3) 0.058(3) 0.058(4) 0.023(3) 0.010(2) 0.014(2)
O16 0.046(3) 0.047(3) 0.059(4) 0.016(2) 0.011(2) 0.011(2)
Ru1 0.0363(3) 0.0366(2) 0.0295(3) 0.0053(2) 0.0085(2) 0.0077(2)
Ru2 0.0408(3) 0.0412(3) 0.0348(3) 0.0098(2) 0.0097(2) 0.0105(2)
Ru3 0.0397(3) 0.0398(3) 0.0361(3) 0.0095(2) 0.0098(2) 0.0098(2)
Ru4 0.0480(3) 0.0613(3) 0.0612(4) 0.0284(3) 0.0157(3) 0.0168(3)

loop_
_atom_type_symbol
_atom_type_description
_atom_type_scat_dispersion_real
_atom_type_scat_dispersion_imag
_atom_type_scat_source
C C 0.0033 0.0016 'International Tables Vol C Tables 4.2.6.8 and 6.1.1.4'
H H 0.0000 0.0000 'International Tables Vol C Tables 4.2.6.8 and 6.1.1.4'
N N 0.0061 0.0033 'International Tables Vol C Tables 4.2.6.8 and 6.1.1.4'
O O 0.0106 0.0060 'International Tables Vol C Tables 4.2.6.8 and 6.1.1.4'
Mn Mn 0.3368 0.7283 'International Tables Vol C Tables 4.2.6.8 and 6.1.1.4'
Ru Ru -1.2594 0.8363 'International Tables Vol C Tables 4.2.6.8 and 6.1.1.4'

loop_
_geom_angle_atom_site_label_1
_geom_angle_atom_site_label_2
_geom_angle_atom_site_label_3
_geom_angle
_geom_angle_site_symmetry_1
_geom_angle_site_symmetry_3
O1 C1 C2 118.0(6) . .
O1 C1 C6 121.4(6) . .
C2 C1 C6 119.6(7) . .
C3 C2 C1 122.5(7) . .
C3 C2 H2 118.7 . .
C1 C2 H2 118.7 . .
C2 C3 C4 119.5(6) . .
C2 C3 H3 120.2 . .
C4 C3 H3 120.2 . .
C3 C4 C5 119.8(7) . .
C3 C4 H4 120.1 . .
C5 C4 H4 120.1 . .
C4 C5 C6 120.1(6) . .
C4 C5 H5 119.9 . .
C6 C5 H5 119.9 . .
C5 C6 C7 119.1(6) . .
C5 C6 C1 118.4(6) . .
C7 C6 C1 121.7(6) . .
N1 C7 C6 130.6(6) . .
N1 C7 H7 114.7 . .
C6 C7 H7 114.7 . .
C9 C8 N1 104.5(5) . .
C9 C8 C17 112.7(6) . .
N1 C8 C17 112.0(6) . .
C9 C8 H8 109.2 . .
N1 C8 H8 109.2 . .
C17 C8 H8 109.2 . .
N2 C9 C8 101.3(6) . .
N2 C9 C23 103.7(6) . .
C8 C9 C23 114.8(5) . .
N2 C9 H9 112.1 . .
C8 C9 H9 112.1 . .
C23 C9 H9 112.1 . .
N2 C10 C11 133.7(6) . .
N2 C10 H10 113.2 . .
C11 C10 H10 113.2 . .
C16 C11 C12 119.7(6) . .
C16 C11 C10 121.7(6) . .
C12 C11 C10 118.6(5) . .
C13 C12 C11 119.7(6) . .
C13 C12 H12 120.2 . .
C11 C12 H12 120.2 . .
C12 C13 C14 120.1(7) . .
C12 C13 H13 120.0 . .
C14 C13 H13 120.0 . .
C15 C14 C13 119.6(7) . .
C15 C14 H14 120.2 . .
C13 C14 H14 120.2 . .
C14 C15 C16 121.5(6) . .
C14 C15 H15 119.3 . .
C16 C15 H15 119.3 . .
O2 C16 C11 122.2(6) . .
O2 C16 C15 118.0(5) . .
C11 C16 C15 119.6(6) . .
C22 C17 C18 120.0(7) . .
C22 C17 C8 118.2(7) . .
C18 C17 C8 121.7(7) . .
C19 C18 C17 119.8(8) . .
C19 C18 H18 120.1 . .
C17 C18 H18 120.1 . .
C18 C19 C20 120.6(8) . .
C18 C19 H19 119.7 . .
C20 C19 H19 119.7 . .
C21 C20 C19 119.4(7) . .
C21 C20 H20 120.3 . .
C19 C20 H20 120.3 . .
C22 C21 C20 119.3(7) . .
C22 C21 H21 120.3 . .
C20 C21 H21 120.3 . .
C17 C22 C21 120.8(7) . .
C17 C22 H22 119.6 . .
C21 C22 H22 119.6 . .
C24 C23 C28 120.4(6) . .
C24 C23 C9 119.5(7) . .
C28 C23 C9 119.8(7) . .
C23 C24 C25 119.5(7) . .
C23 C24 H24 120.2 . .
C25 C24 H24 120.2 . .
C26 C25 C24 119.1(8) . .
C26 C25 H25 120.5 . .
C24 C25 H25 120.5 . .
C27 C26 C25 119.5(7) . .
C27 C26 H26 120.2 . .
C25 C26 H26 120.2 . .
C26 C27 C28 122.5(7) . .
C26 C27 H27 118.8 . .
C28 C27 H27 118.8 . .
C27 C28 C23 118.9(7) . .
C27 C28 H28 120.6 . .
C23 C28 H28 120.6 . .
O3 C29 C34 127.4(6) . .
O3 C29 C30 110.8(7) . .
C34 C29 C30 121.5(7) . .
C31 C30 C29 118.6(7) . .
C31 C30 H30 120.7 . .
C29 C30 H30 120.7 . .
C32 C31 C30 120.2(7) . .
C32 C31 H31 119.9 . .
C30 C31 H31 119.9 . .
C31 C32 C33 121.6(7) . .
C31 C32 H32 119.2 . .
C33 C32 H32 119.2 . .
C32 C33 C34 119.0(7) . .
C32 C33 H33 120.5 . .
C34 C33 H33 120.5 . .
C29 C34 C33 118.8(6) . .
C29 C34 C35 128.5(6) . .
C33 C34 C35 112.7(6) . .
N3 C35 C34 129.1(7) . .
N3 C35 H35 115.5 . .
C34 C35 H35 115.5 . .
N3 C36 C37 112.9(6) . .
N3 C36 H36A 109.0 . .
C37 C36 H36A 109.0 . .
N3 C36 H36B 109.0 . .
C37 C36 H36B 109.0 . .
H36A C36 H36B 107.8 . .
C36 C37 N4 99.8(5) . .
C36 C37 H37A 111.8 . .
N4 C37 H37A 111.8 . .
C36 C37 H37B 111.8 . .
N4 C37 H37B 111.8 . .
H37A C37 H37B 109.5 . .
N4 C38 C39 118.6(5) . .
N4 C38 H38 120.7 . .
C39 C38 H38 120.7 . .
C44 C39 C40 120.6(6) . .
C44 C39 C38 128.6(6) . .
C40 C39 C38 108.5(5) . .
C41 C40 C39 119.6(6) . .
C41 C40 H40 120.2 . .
C39 C40 H40 120.2 . .
C42 C41 C40 120.3(6) . .
C42 C41 H41 119.8 . .
C40 C41 H41 119.8 . .
C41 C42 C43 121.4(7) . .
C41 C42 H42 119.3 . .
C43 C42 H42 119.3 . .
C42 C43 C44 118.7(6) . .
C42 C43 H43 120.6 . .
C44 C43 H43 120.6 . .
O4 C44 C39 124.6(6) . .
O4 C44 C43 116.0(6) . .
C39 C44 C43 119.3(6) . .
C46 C45 C50 121.7(7) . .
C46 C45 O5 117.3(6) . .
C50 C45 O5 121.0(6) . .
C45 C46 C47 118.8(6) . .
C45 C46 H46 120.6 . .
C47 C46 H46 120.6 . .
C48 C47 C46 120.4(7) . .
C48 C47 H47 119.8 . .
C46 C47 H47 119.8 . .
C47 C48 C49 121.9(7) . .
C47 C48 H48 119.1 . .
C49 C48 H48 119.1 . .
C48 C49 C50 118.6(6) . .
C48 C49 H49 120.7 . .
C50 C49 H49 120.7 . .
C45 C50 C49 118.5(6) . .
C45 C50 C51 126.0(6) . .
C49 C50 C51 115.3(6) . .
N5 C51 C50 124.8(6) . .
N5 C51 H51 117.6 . .
C50 C51 H51 117.6 . .
N5 C52 C61 117.5(6) . .
N5 C52 C53 111.9(5) . .
C61 C52 C53 104.4(5) . .
N5 C52 H52 107.6 . .
C61 C52 H52 107.6 . .
C53 C52 H52 107.6 . .
N6 C53 C52 105.6(5) . .
N6 C53 C67 111.3(6) . .
C52 C53 C67 114.1(5) . .
N6 C53 H53 108.5 . .
C52 C53 H53 108.5 . .
C67 C53 H53 108.5 . .
N6 C54 C55 134.3(6) . .
N6 C54 H54 112.8 . .
C55 C54 H54 112.8 . .
C56 C55 C60 119.4(6) . .
C56 C55 C54 118.8(6) . .
C60 C55 C54 121.8(6) . .
C57 C56 C55 120.0(6) . .
C57 C56 H56 120.0 . .
C55 C56 H56 120.0 . .
C58 C57 C56 121.1(7) . .
C58 C57 H57 119.4 . .
C56 C57 H57 119.4 . .
C57 C58 C59 119.4(6) . .
C57 C58 H58 120.3 . .
C59 C58 H58 120.3 . .
C60 C59 C58 120.0(6) . .
C60 C59 H59 120.0 . .
C58 C59 H59 120.0 . .
O6 C60 C59 118.3(6) . .
O6 C60 C55 121.6(6) . .
C59 C60 C55 120.0(7) . .
C62 C61 C66 119.7(6) . .
C62 C61 C52 119.5(7) . .
C66 C61 C52 120.8(6) . .
C61 C62 C63 121.2(7) . .
C61 C62 H62 119.4 . .
C63 C62 H62 119.4 . .
C64 C63 C62 117.8(7) . .
C64 C63 H63 121.1 . .
C62 C63 H63 121.1 . .
C63 C64 C65 123.3(7) . .
C63 C64 H64 118.4 . .
C65 C64 H64 118.4 . .
C66 C65 C64 117.9(8) . .
C66 C65 H65 121.1 . .
C64 C65 H65 121.1 . .
C65 C66 C61 120.0(8) . .
C65 C66 H66 120.0 . .
C61 C66 H66 120.0 . .
C72 C67 C68 116.1(7) . .
C72 C67 C53 119.5(6) . .
C68 C67 C53 124.4(6) . .
C67 C68 C69 121.7(7) . .
C67 C68 H68 119.2 . .
C69 C68 H68 119.2 . .
C70 C69 C68 117.5(8) . .
C70 C69 H69 121.3 . .
C68 C69 H69 121.3 . .
C69 C70 C71 124.1(7) . .
C69 C70 H70 118.0 . .
C71 C70 H70 118.0 . .
C70 C71 C72 116.3(7) . .
C70 C71 H71 121.9 . .
C72 C71 H71 121.9 . .
C67 C72 C71 124.3(7) . .
C67 C72 H72 117.9 . .
C71 C72 H72 117.9 . .
O7 C73 C78 128.4(6) . .
O7 C73 C74 111.6(6) . .
C78 C73 C74 119.9(6) . .
C75 C74 C73 119.2(6) . .
C75 C74 H74 120.4 . .
C73 C74 H74 120.4 . .
C76 C75 C74 119.4(7) . .
C76 C75 H75 120.3 . .
C74 C75 H75 120.3 . .
C77 C76 C75 120.6(7) . .
C77 C76 H76 119.7 . .
C75 C76 H76 119.7 . .
C76 C77 C78 121.5(6) . .
C76 C77 H77 119.2 . .
C78 C77 H77 119.2 . .
C73 C78 C77 119.2(6) . .
C73 C78 C79 120.2(6) . .
C77 C78 C79 120.2(6) . .
N7 C79 C78 124.9(6) . .
N7 C79 H79 117.5 . .
C78 C79 H79 117.5 . .
C81 C80 N7 115.3(6) . .
C81 C80 H80A 108.4 . .
N7 C80 H80A 108.4 . .
C81 C80 H80B 108.4 . .
N7 C80 H80B 108.4 . .
H80A C80 H80B 107.5 . .
N8 C81 C80 102.3(6) . .
N8 C81 H81A 111.3 . .
C80 C81 H81A 111.3 . .
N8 C81 H81B 111.3 . .
C80 C81 H81B 111.3 . .
H81A C81 H81B 109.2 . .
N8 C82 C83 118.2(7) . .
N8 C82 H82 120.9 . .
C83 C82 H82 120.9 . .
C88 C83 C84 117.9(6) . .
C88 C83 C82 128.7(7) . .
C84 C83 C82 111.7(7) . .
C85 C84 C83 119.2(7) . .
C85 C84 H84 120.4 . .
C83 C84 H84 120.4 . .
C84 C85 C86 121.6(7) . .
C84 C85 H85 119.2 . .
C86 C85 H85 119.2 . .
C87 C86 C85 119.5(7) . .
C87 C86 H86 120.3 . .
C85 C86 H86 120.3 . .
C86 C87 C88 120.5(7) . .
C86 C87 H87 119.8 . .
C88 C87 H87 119.8 . .
C87 C88 O8 112.7(6) . .
C87 C88 C83 121.3(7) . .
O8 C88 C83 125.9(6) . .
N9 C89 Ru2 167.6(7) . 1_554
N10 C90 Ru1 175.2(6) . .
N11 C91 Ru1 172.1(6) . .
N12 C92 Ru2 178.4(6) . .
O9 C93 C94 117.6(6) . .
O9 C93 C98 124.5(6) . .
C94 C93 C98 117.9(6) . .
C93 C94 C95 121.1(6) . .
C93 C94 H94 119.5 . .
C95 C94 H94 119.5 . .
C94 C95 C96 118.7(6) . .
C94 C95 H95 120.6 . .
C96 C95 H95 120.6 . .
C97 C96 C95 119.8(6) . .
C97 C96 H96 120.1 . .
C95 C96 H96 120.1 . .
C98 C97 C96 121.1(6) . .
C98 C97 H97 119.5 . .
C96 C97 H97 119.5 . .
C97 C98 C93 121.3(6) . .
C97 C98 C99 118.5(6) . .
C93 C98 C99 119.5(7) . .
N13 C99 C98 134.9(7) . .
N13 C99 H99 112.5 . .
C98 C99 H99 112.5 . .
N13 C100 C109 106.2(5) . .
N13 C100 C101 108.2(5) . .
C109 C100 C101 102.2(6) . .
N13 C100 H100 113.2 . .
C109 C100 H100 113.2 . .
C101 C100 H100 113.2 . .
N14 C101 C100 111.3(5) . .
N14 C101 C115 109.4(6) . .
C100 C101 C115 108.7(6) . .
N14 C101 H101 109.1 . .
C100 C101 H101 109.1 . .
C115 C101 H101 109.1 . .
N14 C102 C103 124.7(6) . .
N14 C102 H102 117.6 . .
C103 C102 H102 117.6 . .
C104 C103 C108 118.1(6) . .
C104 C103 C102 116.1(6) . .
C108 C103 C102 125.3(7) . .
C103 C104 C105 120.7(6) . .
C103 C104 H104 119.7 . .
C105 C104 H104 119.7 . .
C106 C105 C104 119.8(7) . .
C106 C105 H105 120.1 . .
C104 C105 H105 120.1 . .
C105 C106 C107 119.9(6) . .
C105 C106 H106 120.0 . .
C107 C106 H106 120.0 . .
C108 C107 C106 119.3(6) . .
C108 C107 H107 120.3 . .
C106 C107 H107 120.3 . .
C107 C108 O10 116.2(6) . .
C107 C108 C103 122.1(7) . .
O10 C108 C103 121.7(6) . .
C110 C109 C114 118.9(7) . .
C110 C109 C100 121.9(6) . .
C114 C109 C100 119.2(6) . .
C109 C110 C111 122.8(7) . .
C109 C110 H110 118.6 . .
C111 C110 H110 118.6 . .
C112 C111 C110 117.2(7) . .
C112 C111 H111 121.4 . .
C110 C111 H111 121.4 . .
C113 C112 C111 122.3(6) . .
C113 C112 H112 118.9 . .
C111 C112 H112 118.9 . .
C112 C113 C114 118.4(7) . .
C112 C113 H113 120.8 . .
C114 C113 H113 120.8 . .
C109 C114 C113 120.4(6) . .
C109 C114 H114 119.8 . .
C113 C114 H114 119.8 . .
C116 C115 C120 125.0(8) . .
C116 C115 C101 114.9(6) . .
C120 C115 C101 119.9(7) . .
C115 C116 C117 120.2(9) . .
C115 C116 H116 119.9 . .
C117 C116 H116 119.9 . .
C116 C117 C118 116.7(9) . .
C116 C117 H117 121.6 . .
C118 C117 H117 121.6 . .
C119 C118 C117 122.1(8) . .
C119 C118 H118 119.0 . .
C117 C118 H118 119.0 . .
C118 C119 C120 119.6(8) . .
C118 C119 H119 120.2 . .
C120 C119 H119 120.2 . .
C115 C120 C119 115.4(8) . .
C115 C120 H120 122.3 . .
C119 C120 H120 122.3 . .
O11 C121 C122 111.6(6) . .
O11 C121 C126 126.7(6) . .
C122 C121 C126 121.6(7) . .
C121 C122 C123 120.1(7) . .
C121 C122 H122 120.0 . .
C123 C122 H122 120.0 . .
C122 C123 C124 120.4(7) . .
C122 C123 H123 119.8 . .
C124 C123 H123 119.8 . .
C125 C124 C123 117.3(6) . .
C125 C124 H124 121.3 . .
C123 C124 H124 121.3 . .
C124 C125 C126 122.7(6) . .
C124 C125 H125 118.7 . .
C126 C125 H125 118.7 . .
C125 C126 C121 117.7(6) . .
C125 C126 C127 112.7(6) . .
C121 C126 C127 129.5(6) . .
N15 C127 C126 118.3(6) . .
N15 C127 H127 120.9 . .
C126 C127 H127 120.9 . .
N15 C128 C129 104.8(6) . .
N15 C128 H12A 110.8 . .
C129 C128 H12A 110.8 . .
N15 C128 H12B 110.8 . .
C129 C128 H12B 110.8 . .
H12A C128 H12B 108.9 . .
N16 C129 C128 112.9(6) . .
N16 C129 H12C 109.0 . .
C128 C129 H12C 109.0 . .
N16 C129 H12D 109.0 . .
C128 C129 H12D 109.0 . .
H12C C129 H12D 107.8 . .
N16 C130 C131 127.9(7) . .
N16 C130 H130 116.1 . .
C131 C130 H130 116.1 . .
C132 C131 C136 116.9(6) . .
C132 C131 C130 113.5(6) . .
C136 C131 C130 129.6(6) . .
C131 C132 C133 123.0(7) . .
C131 C132 H132 118.5 . .
C133 C132 H132 118.5 . .
C134 C133 C132 119.7(7) . .
C134 C133 H133 120.2 . .
C132 C133 H133 120.2 . .
C133 C134 C135 121.1(6) . .
C133 C134 H134 119.5 . .
C135 C134 H134 119.5 . .
C134 C135 C136 118.7(6) . .
C134 C135 H135 120.6 . .
C136 C135 H135 120.6 . .
O12 C136 C135 120.1(6) . .
O12 C136 C131 118.5(6) . .
C135 C136 C131 120.4(6) . .
O13 C137 C142 126.7(7) . .
O13 C137 C138 115.3(5) . .
C142 C137 C138 117.4(7) . .
C139 C138 C137 121.2(6) . .
C139 C138 H138 119.4 . .
C137 C138 H138 119.4 . .
C140 C139 C138 120.4(6) . .
C140 C139 H139 119.8 . .
C138 C139 H139 119.8 . .
C139 C140 C141 119.9(7) . .
C139 C140 H140 120.0 . .
C141 C140 H140 120.0 . .
C140 C141 C142 120.2(6) . .
C140 C141 H141 119.9 . .
C142 C141 H141 119.9 . .
C141 C142 C137 120.7(7) . .
C141 C142 C143 117.5(6) . .
C137 C142 C143 121.7(7) . .
N17 C143 C142 126.6(6) . .
N17 C143 H143 116.7 . .
C142 C143 H143 116.7 . .
C145 C144 N17 103.8(5) . .
C145 C144 C153 129.0(6) . .
N17 C144 C153 110.8(6) . .
C145 C144 H144 103.5 . .
N17 C144 H144 103.5 . .
C153 C144 H144 103.5 . .
N18 C145 C144 114.2(5) . .
N18 C145 C159 114.7(5) . .
C144 C145 C159 117.3(6) . .
N18 C145 H145 102.6 . .
C144 C145 H145 102.6 . .
C159 C145 H145 102.6 . .
N18 C146 C147 124.9(6) . .
N18 C146 H146 117.5 . .
C147 C146 H146 117.5 . .
C148 C147 C152 118.4(6) . .
C148 C147 C146 117.0(6) . .
C152 C147 C146 124.2(6) . .
C147 C148 C149 120.0(6) . .
C147 C148 H148 120.0 . .
C149 C148 H148 120.0 . .
C150 C149 C148 120.7(6) . .
C150 C149 H149 119.7 . .
C148 C149 H149 119.7 . .
C149 C150 C151 119.5(6) . .
C149 C150 H150 120.3 . .
C151 C150 H150 120.3 . .
C152 C151 C150 119.9(6) . .
C152 C151 H151 120.1 . .
C150 C151 H151 120.1 . .
C151 C152 O14 114.4(5) . .
C151 C152 C147 121.5(6) . .
O14 C152 C147 124.0(5) . .
C154 C153 C158 123.1(7) . .
C154 C153 C144 120.7(7) . .
C158 C153 C144 116.1(7) . .
C153 C154 C155 120.9(8) . .
C153 C154 H154 119.6 . .
C155 C154 H154 119.6 . .
C154 C155 C156 117.9(7) . .
C154 C155 H155 121.1 . .
C156 C155 H155 121.1 . .
C157 C156 C155 122.4(7) . .
C157 C156 H156 118.8 . .
C155 C156 H156 118.8 . .
C156 C157 C158 118.4(7) . .
C156 C157 H157 120.8 . .
C158 C157 H157 120.8 . .
C153 C158 C157 117.3(7) . .
C153 C158 H158 121.4 . .
C157 C158 H158 121.4 . .
C160 C159 C164 121.5(6) . .
C160 C159 C145 126.4(7) . .
C164 C159 C145 112.1(6) . .
C159 C160 C161 118.2(7) . .
C159 C160 H160 120.9 . .
C161 C160 H160 120.9 . .
C160 C161 C162 125.0(7) . .
C160 C161 H161 117.5 . .
C162 C161 H161 117.5 . .
C163 C162 C161 115.4(6) . .
C163 C162 H162 122.3 . .
C161 C162 H162 122.3 . .
C162 C163 C164 122.2(7) . .
C162 C163 H163 118.9 . .
C164 C163 H163 118.9 . .
C163 C164 C159 117.7(6) . .
C163 C164 H164 121.2 . .
C159 C164 H164 121.2 . .
O15 C165 C170 122.0(8) . .
O15 C165 C166 119.4(8) . .
C170 C165 C166 118.6(8) . .
C167 C166 C165 117.5(9) . .
C167 C166 H166 121.2 . .
C165 C166 H166 121.2 . .
C168 C167 C166 125.2(10) . .
C168 C167 H167 117.4 . .
C166 C167 H167 117.4 . .
C167 C168 C169 115.5(9) . .
C167 C168 H168 122.3 . .
C169 C168 H168 122.3 . .
C170 C169 C168 120.7(9) . .
C170 C169 H169 119.6 . .
C168 C169 H169 119.6 . .
C169 C170 C165 122.4(9) . .
C169 C170 C171 108.9(8) . .
C165 C170 C171 128.6(8) . .
N19 C171 C170 124.5(8) . .
N19 C171 H171 117.8 . .
C170 C171 H171 117.8 . .
N19 C172 C173 109.5(7) . .
N19 C172 H17A 109.8 . .
C173 C172 H17A 109.8 . .
N19 C172 H17B 109.8 . .
C173 C172 H17B 109.8 . .
H17A C172 H17B 108.2 . .
N20 C173 C172 104.1(7) . .
N20 C173 H17C 110.9 . .
C172 C173 H17C 110.9 . .
N20 C173 H17D 110.9 . .
C172 C173 H17D 110.9 . .
H17C C173 H17D 109.0 . .
N20 C174 C175 126.1(7) . .
N20 C174 H174 117.0 . .
C175 C174 H174 117.0 . .
C180 C175 C176 121.0(8) . .
C180 C175 C174 120.9(7) . .
C176 C175 C174 117.9(7) . .
C175 C176 C177 119.3(7) . .
C175 C176 H176 120.3 . .
C177 C176 H176 120.3 . .
C178 C177 C176 119.7(8) . .
C178 C177 H177 120.2 . .
C176 C177 H177 120.2 . .
C177 C178 C179 122.4(8) . .
C177 C178 H178 118.8 . .
C179 C178 H178 118.8 . .
C178 C179 C180 118.2(7) . .
C178 C179 H179 120.9 . .
C180 C179 H179 120.9 . .
O16 C180 C175 128.0(7) . .
O16 C180 C179 112.4(6) . .
C175 C180 C179 119.4(7) . .
N21 C181 Ru4 156.6(7) . 1_554
N22 C182 Ru3 179.0(6) . .
N23 C183 Ru3 170.4(6) . .
N24 C184 Ru4 166.9(6) . .
O2 Mn1 N2 91.3(2) . .
O2 Mn1 N1 174.8(2) . .
N2 Mn1 N1 83.7(2) . .
O2 Mn1 O1 97.37(18) . .
N2 Mn1 O1 152.0(2) . .
N1 Mn1 O1 87.6(2) . .
O2 Mn1 N10 92.7(2) . .
N2 Mn1 N10 85.2(2) . .
N1 Mn1 N10 88.0(2) . .
O1 Mn1 N10 67.94(18) . .
O2 Mn1 N9 91.4(2) . .
N2 Mn1 N9 90.3(2) . .
N1 Mn1 N9 87.6(2) . .
O1 Mn1 N9 115.89(19) . .
N10 Mn1 N9 174.0(2) . .
O5 Mn2 N5 91.0(2) . .
O5 Mn2 O6 92.24(18) . .
N5 Mn2 O6 176.1(2) . .
O5 Mn2 N6 175.3(2) . .
N5 Mn2 N6 84.4(2) . .
O6 Mn2 N6 92.4(2) . .
O5 Mn2 N11 91.9(2) . .
N5 Mn2 N11 88.9(2) . .
O6 Mn2 N11 88.80(19) . .
N6 Mn2 N11 88.6(2) . .
O5 Mn2 N12 94.8(2) . .
N5 Mn2 N12 95.4(2) . .
O6 Mn2 N12 86.5(2) . .
N6 Mn2 N12 85.1(2) . .
N11 Mn2 N12 172.0(2) . .
O14 Mn3 O13 93.15(19) . .
O14 Mn3 N18 94.4(2) . .
O13 Mn3 N18 170.8(2) . .
O14 Mn3 N17 175.3(2) . .
O13 Mn3 N17 91.5(2) . .
N18 Mn3 N17 81.0(2) . .
O14 Mn3 N23 91.1(2) . .
O13 Mn3 N23 94.2(2) . .
N18 Mn3 N23 90.9(2) . .
N17 Mn3 N23 89.3(2) . .
O14 Mn3 N24 90.3(2) . .
O13 Mn3 N24 87.31(19) . .
N18 Mn3 N24 87.4(2) . .
N17 Mn3 N24 89.1(2) . .
N23 Mn3 N24 177.88(18) . .
O10 Mn4 N14 89.7(2) . .
O10 Mn4 O9 91.81(17) . .
N14 Mn4 O9 176.9(2) . .
O10 Mn4 N13 171.9(2) . .
N14 Mn4 N13 86.0(2) . .
O9 Mn4 N13 92.7(2) . .
O10 Mn4 N21 97.6(2) . .
N14 Mn4 N21 88.2(2) . .
O9 Mn4 N21 88.92(19) . .
N13 Mn4 N21 89.3(2) . .
O10 Mn4 N22 87.8(2) . .
N14 Mn4 N22 87.6(2) . .
O9 Mn4 N22 95.2(2) . .
N13 Mn4 N22 85.0(2) . .
N21 Mn4 N22 173.13(19) . .
C7 N1 C8 133.3(5) . .
C7 N1 Mn1 124.0(4) . .
C8 N1 Mn1 102.2(4) . .
C10 N2 C9 133.6(6) . .
C10 N2 Mn1 118.7(4) . .
C9 N2 Mn1 106.3(4) . .
C35 N3 C36 134.4(6) . .
C35 N3 Ru1 117.2(5) . .
C36 N3 Ru1 108.1(4) . .
C38 N4 C37 117.4(5) . .
C38 N4 Ru1 128.4(4) . .
C37 N4 Ru1 113.7(4) . .
C51 N5 C52 122.2(5) . .
C51 N5 Mn2 127.4(4) . .
C52 N5 Mn2 109.2(4) . .
C54 N6 C53 128.2(6) . .
C54 N6 Mn2 118.8(4) . .
C53 N6 Mn2 111.7(4) . .
C79 N7 C80 124.3(6) . .
C79 N7 Ru2 126.9(5) . .
C80 N7 Ru2 108.7(4) . .
C82 N8 C81 115.2(6) . .
C82 N8 Ru2 126.2(5) . .
C81 N8 Ru2 118.5(4) . .
C89 N9 Mn1 170.9(7) . .
C90 N10 Mn1 165.0(6) . .
C91 N11 Mn2 152.7(5) . .
C92 N12 Mn2 149.8(6) . .
C99 N13 C100 126.8(6) . .
C99 N13 Mn4 117.7(4) . .
C100 N13 Mn4 109.0(4) . .
C102 N14 C101 123.9(5) . .
C102 N14 Mn4 127.3(5) . .
C101 N14 Mn4 108.0(4) . .
C127 N15 C128 118.8(6) . .
C127 N15 Ru3 128.3(5) . .
C128 N15 Ru3 112.8(4) . .
C130 N16 C129 134.5(6) . .
C130 N16 Ru3 115.7(5) . .
C129 N16 Ru3 107.3(4) . .
C143 N17 C144 124.2(5) . .
C143 N17 Mn3 122.7(4) . .
C144 N17 Mn3 113.2(4) . .
C146 N18 C145 125.0(6) . .
C146 N18 Mn3 123.1(4) . .
C145 N18 Mn3 112.0(4) . .
C171 N19 C172 127.7(7) . .
C171 N19 Ru4 123.9(5) . .
C172 N19 Ru4 106.8(5) . .
C174 N20 C173 123.8(7) . .
C174 N20 Ru4 130.5(6) . .
C173 N20 Ru4 105.6(4) . .
C181 N21 Mn4 161.9(6) . .
C182 N22 Mn4 152.9(6) . .
C183 N23 Mn3 159.4(6) . .
C184 N24 Mn3 176.5(5) . .
C1 O1 Mn1 126.6(4) . .
C16 O2 Mn1 129.5(4) . .
C29 O3 Ru1 119.2(4) . .
C44 O4 Ru1 124.8(4) . .
C45 O5 Mn2 129.4(4) . .
C60 O6 Mn2 130.8(4) . .
C73 O7 Ru2 123.0(4) . .
C88 O8 Ru2 120.8(4) . .
C93 O9 Mn4 129.3(4) . .
C108 O10 Mn4 129.3(4) . .
C121 O11 Ru3 119.9(4) . .
C136 O12 Ru3 127.3(4) . .
C137 O13 Mn3 126.9(4) . .
C152 O14 Mn3 126.7(4) . .
C165 O15 Ru4 125.0(5) . .
C180 O16 Ru4 125.5(4) . .
N4 Ru1 C90 91.5(2) . .
N4 Ru1 O3 174.8(2) . .
C90 Ru1 O3 92.1(2) . .
N4 Ru1 O4 89.76(19) . .
C90 Ru1 O4 92.2(2) . .
O3 Ru1 O4 93.87(18) . .
N4 Ru1 N3 79.5(2) . .
C90 Ru1 N3 88.5(3) . .
O3 Ru1 N3 96.79(19) . .
O4 Ru1 N3 169.29(19) . .
N4 Ru1 C91 87.7(2) . .
C90 Ru1 C91 175.8(3) . .
O3 Ru1 C91 88.4(2) . .
O4 Ru1 C91 91.9(2) . .
N3 Ru1 C91 87.3(2) . .
C92 Ru2 O8 84.9(2) . .
C92 Ru2 N7 91.8(3) . .
O8 Ru2 N7 174.2(2) . .
C92 Ru2 N8 92.3(3) . .
O8 Ru2 N8 94.2(2) . .
N7 Ru2 N8 81.2(2) . .
C92 Ru2 O7 92.5(3) . .
O8 Ru2 O7 96.50(18) . .
N7 Ru2 O7 88.4(2) . .
N8 Ru2 O7 168.62(19) . .
C92 Ru2 C89 174.4(3) . 1_556
O8 Ru2 C89 90.3(2) . 1_556
N7 Ru2 C89 92.7(3) . 1_556
N8 Ru2 C89 85.1(3) . 1_556
O7 Ru2 C89 90.9(3) . 1_556
C182 Ru3 N15 90.2(2) . .
C182 Ru3 C183 176.2(3) . .
N15 Ru3 C183 93.6(2) . .
C182 Ru3 O11 91.1(2) . .
N15 Ru3 O11 92.2(2) . .
C183 Ru3 O11 88.7(3) . .
C182 Ru3 O12 92.0(2) . .
N15 Ru3 O12 171.2(2) . .
C183 Ru3 O12 84.2(2) . .
O11 Ru3 O12 96.21(18) . .
C182 Ru3 N16 90.4(3) . .
N15 Ru3 N16 79.5(2) . .
C183 Ru3 N16 90.3(3) . .
O11 Ru3 N16 171.5(2) . .
O12 Ru3 N16 92.03(19) . .
C181 Ru4 N19 77.9(3) 1_556 .
C181 Ru4 O15 71.7(3) 1_556 .
N19 Ru4 O15 95.5(2) . .
C181 Ru4 N20 108.8(3) 1_556 .
N19 Ru4 N20 86.6(3) . .
O15 Ru4 N20 177.9(3) . .
C181 Ru4 O16 96.7(3) 1_556 .
N19 Ru4 O16 165.3(2) . .
O15 Ru4 O16 95.76(19) . .
N20 Ru4 O16 82.2(2) . .
C181 Ru4 C184 147.4(3) 1_556 .
N19 Ru4 C184 88.5(3) . .
O15 Ru4 C184 80.5(2) . .
N20 Ru4 C184 99.5(2) . .
O16 Ru4 C184 102.7(2) . .

loop_
_geom_bond_atom_site_label_1
_geom_bond_atom_site_label_2
_geom_bond_distance
_geom_bond_site_symmetry_2
C1 O1 1.334(9) .
C1 C2 1.380(9) .
C1 C6 1.423(9) .
C2 C3 1.361(9) .
C2 H2 0.9300 .
C3 C4 1.403(10) .
C3 H3 0.9300 .
C4 C5 1.409(10) .
C4 H4 0.9300 .
C5 C6 1.410(10) .
C5 H5 0.9300 .
C6 C7 1.423(9) .
C7 N1 1.309(8) .
C7 H7 0.9300 .
C8 C9 1.505(10) .
C8 N1 1.508(8) .
C8 C17 1.521(9) .
C8 H8 0.9800 .
C9 N2 1.471(9) .
C9 C23 1.556(9) .
C9 H9 0.9800 .
C10 N2 1.316(9) .
C10 C11 1.492(10) .
C10 H10 0.9300 .
C11 C16 1.392(9) .
C11 C12 1.419(10) .
C12 C13 1.395(10) .
C12 H12 0.9300 .
C13 C14 1.402(10) .
C13 H13 0.9300 .
C14 C15 1.379(9) .
C14 H14 0.9300 .
C15 C16 1.395(10) .
C15 H15 0.9300 .
C16 O2 1.297(8) .
C17 C22 1.385(10) .
C17 C18 1.392(10) .
C18 C19 1.371(10) .
C18 H18 0.9300 .
C19 C20 1.412(11) .
C19 H19 0.9300 .
C20 C21 1.394(10) .
C20 H20 0.9300 .
C21 C22 1.390(10) .
C21 H21 0.9300 .
C22 H22 0.9300 .
C23 C24 1.364(10) .
C23 C28 1.394(10) .
C24 C25 1.419(10) .
C24 H24 0.9300 .
C25 C26 1.399(11) .
C25 H25 0.9300 .
C26 C27 1.340(10) .
C26 H26 0.9300 .
C27 C28 1.376(9) .
C27 H27 0.9300 .
C28 H28 0.9300 .
C29 O3 1.276(8) .
C29 C34 1.382(10) .
C29 C30 1.403(10) .
C30 C31 1.402(10) .
C30 H30 0.9300 .
C31 C32 1.376(10) .
C31 H31 0.9300 .
C32 C33 1.383(10) .
C32 H32 0.9300 .
C33 C34 1.432(9) .
C33 H33 0.9300 .
C34 C35 1.440(9) .
C35 N3 1.276(8) .
C35 H35 0.9300 .
C36 N3 1.461(8) .
C36 C37 1.468(9) .
C36 H36A 0.9700 .
C36 H36B 0.9700 .
C37 N4 1.490(9) .
C37 H37A 0.9700 .
C37 H37B 0.9700 .
C38 N4 1.350(8) .
C38 C39 1.466(9) .
C38 H38 0.9300 .
C39 C44 1.394(9) .
C39 C40 1.403(8) .
C40 C41 1.381(10) .
C40 H40 0.9300 .
C41 C42 1.374(10) .
C41 H41 0.9300 .
C42 C43 1.401(9) .
C42 H42 0.9300 .
C43 C44 1.413(9) .
C43 H43 0.9300 .
C44 O4 1.301(8) .
C45 C46 1.359(10) .
C45 C50 1.398(8) .
C45 O5 1.406(8) .
C46 C47 1.409(10) .
C46 H46 0.9300 .
C47 C48 1.357(8) .
C47 H47 0.9300 .
C48 C49 1.369(10) .
C48 H48 0.9300 .
C49 C50 1.426(10) .
C49 H49 0.9300 .
C50 C51 1.514(9) .
C51 N5 1.292(9) .
C51 H51 0.9300 .
C52 N5 1.498(8) .
C52 C61 1.543(10) .
C52 C53 1.561(10) .
C52 H52 0.9800 .
C53 N6 1.469(8) .
C53 C67 1.582(9) .
C53 H53 0.9800 .
C54 N6 1.300(9) .
C54 C55 1.520(9) .
C54 H54 0.9300 .
C55 C56 1.401(10) .
C55 C60 1.404(9) .
C56 C57 1.386(9) .
C56 H56 0.9300 .
C57 C58 1.380(10) .
C57 H57 0.9300 .
C58 C59 1.412(9) .
C58 H58 0.9300 .
C59 C60 1.389(9) .
C59 H59 0.9300 .
C60 O6 1.334(8) .
C61 C62 1.366(9) .
C61 C66 1.428(11) .
C62 C63 1.412(9) .
C62 H62 0.9300 .
C63 C64 1.376(12) .
C63 H63 0.9300 .
C64 C65 1.397(10) .
C64 H64 0.9300 .
C65 C66 1.397(10) .
C65 H65 0.9300 .
C66 H66 0.9300 .
C67 C72 1.379(9) .
C67 C68 1.400(10) .
C68 C69 1.406(10) .
C68 H68 0.9300 .
C69 C70 1.355(11) .
C69 H69 0.9300 .
C70 C71 1.374(11) .
C70 H70 0.9300 .
C71 C72 1.380(10) .
C71 H71 0.9300 .
C72 H72 0.9300 .
C73 O7 1.328(8) .
C73 C78 1.383(9) .
C73 C74 1.422(10) .
C74 C75 1.410(10) .
C74 H74 0.9300 .
C75 C76 1.385(9) .
C75 H75 0.9300 .
C76 C77 1.367(10) .
C76 H76 0.9300 .
C77 C78 1.394(10) .
C77 H77 0.9300 .
C78 C79 1.496(10) .
C79 N7 1.304(9) .
C79 H79 0.9300 .
C80 C81 1.487(10) .
C80 N7 1.518(9) .
C80 H80A 0.9700 .
C80 H80B 0.9700 .
C81 N8 1.470(8) .
C81 H81A 0.9700 .
C81 H81B 0.9700 .
C82 N8 1.371(9) .
C82 C83 1.487(9) .
C82 H82 0.9300 .
C83 C88 1.392(10) .
C83 C84 1.416(10) .
C84 C85 1.373(9) .
C84 H84 0.9300 .
C85 C86 1.385(10) .
C85 H85 0.9300 .
C86 C87 1.353(10) .
C86 H86 0.9300 .
C87 C88 1.378(9) .
C87 H87 0.9300 .
C88 O8 1.380(8) .
C89 N9 1.119(9) .
C89 Ru2 2.091(9) 1_554
C90 N10 1.153(9) .
C90 Ru1 2.039(7) .
C91 N11 1.139(8) .
C91 Ru1 2.189(7) .
C92 N12 1.179(9) .
C92 Ru2 2.020(8) .
C93 O9 1.335(8) .
C93 C94 1.408(9) .
C93 C98 1.412(10) .
C94 C95 1.412(9) .
C94 H94 0.9300 .
C95 C96 1.414(9) .
C95 H95 0.9300 .
C96 C97 1.391(9) .
C96 H96 0.9300 .
C97 C98 1.368(10) .
C97 H97 0.9300 .
C98 C99 1.467(10) .
C99 N13 1.355(9) .
C99 H99 0.9300 .
C100 N13 1.465(8) .
C100 C109 1.501(9) .
C100 C101 1.534(10) .
C100 H100 0.9800 .
C101 N14 1.490(9) .
C101 C115 1.562(10) .
C101 H101 0.9800 .
C102 N14 1.321(9) .
C102 C103 1.458(10) .
C102 H102 0.9300 .
C103 C104 1.379(10) .
C103 C108 1.405(9) .
C104 C105 1.411(9) .
C104 H104 0.9300 .
C105 C106 1.368(9) .
C105 H105 0.9300 .
C106 C107 1.416(10) .
C106 H106 0.9300 .
C107 C108 1.353(9) .
C107 H107 0.9300 .
C108 O10 1.362(8) .
C109 C110 1.374(10) .
C109 C114 1.390(10) .
C110 C111 1.396(10) .
C110 H110 0.9300 .
C111 C112 1.396(11) .
C111 H111 0.9300 .
C112 C113 1.381(11) .
C112 H112 0.9300 .
C113 C114 1.419(10) .
C113 H113 0.9300 .
C114 H114 0.9300 .
C115 C116 1.311(12) .
C115 C120 1.386(10) .
C116 C117 1.363(10) .
C116 H116 0.9300 .
C117 C118 1.406(11) .
C117 H117 0.9300 .
C118 C119 1.351(13) .
C118 H118 0.9300 .
C119 C120 1.408(11) .
C119 H119 0.9300 .
C120 H120 0.9300 .
C121 O11 1.337(8) .
C121 C122 1.359(10) .
C121 C126 1.392(9) .
C122 C123 1.372(10) .
C122 H122 0.9300 .
C123 C124 1.426(10) .
C123 H123 0.9300 .
C124 C125 1.374(10) .
C124 H124 0.9300 .
C125 C126 1.384(9) .
C125 H125 0.9300 .
C126 C127 1.466(10) .
C127 N15 1.317(9) .
C127 H127 0.9300 .
C128 N15 1.411(9) .
C128 C129 1.464(10) .
C128 H12A 0.9700 .
C128 H12B 0.9700 .
C129 N16 1.418(8) .
C129 H12C 0.9700 .
C129 H12D 0.9700 .
C130 N16 1.362(9) .
C130 C131 1.469(9) .
C130 H130 0.9300 .
C131 C132 1.372(10) .
C131 C136 1.451(10) .
C132 C133 1.400(9) .
C132 H132 0.9300 .
C133 C134 1.367(10) .
C133 H133 0.9300 .
C134 C135 1.407(9) .
C134 H134 0.9300 .
C135 C136 1.411(9) .
C135 H135 0.9300 .
C136 O12 1.275(8) .
C137 O13 1.297(8) .
C137 C142 1.405(9) .
C137 C138 1.422(10) .
C138 C139 1.399(9) .
C138 H138 0.9300 .
C139 C140 1.367(8) .
C139 H139 0.9300 .
C140 C141 1.405(9) .
C140 H140 0.9300 .
C141 C142 1.405(11) .
C141 H141 0.9300 .
C142 C143 1.421(10) .
C143 N17 1.335(9) .
C143 H143 0.9300 .
C144 C145 1.473(10) .
C144 N17 1.508(8) .
C144 C153 1.518(9) .
C144 H144 0.9800 .
C145 N18 1.456(8) .
C145 C159 1.541(9) .
C145 H145 0.9800 .
C146 N18 1.346(9) .
C146 C147 1.422(8) .
C146 H146 0.9300 .
C147 C148 1.384(9) .
C147 C152 1.415(9) .
C148 C149 1.395(9) .
C148 H148 0.9300 .
C149 C150 1.366(9) .
C149 H149 0.9300 .
C150 C151 1.414(10) .
C150 H150 0.9300 .
C151 C152 1.339(8) .
C151 H151 0.9300 .
C152 O14 1.386(8) .
C153 C154 1.350(11) .
C153 C158 1.369(11) .
C154 C155 1.382(9) .
C154 H154 0.9300 .
C155 C156 1.406(10) .
C155 H155 0.9300 .
C156 C157 1.360(10) .
C156 H156 0.9300 .
C157 C158 1.461(9) .
C157 H157 0.9300 .
C158 H158 0.9300 .
C159 C160 1.365(10) .
C159 C164 1.421(10) .
C160 C161 1.365(10) .
C160 H160 0.9300 .
C161 C162 1.403(11) .
C161 H161 0.9300 .
C162 C163 1.399(11) .
C162 H162 0.9300 .
C163 C164 1.408(9) .
C163 H163 0.9300 .
C164 H164 0.9300 .
C165 O15 1.307(10) .
C165 C170 1.390(12) .
C165 C166 1.412(13) .
C166 C167 1.388(13) .
C166 H166 0.9300 .
C167 C168 1.379(13) .
C167 H167 0.9300 .
C168 C169 1.430(13) .
C168 H168 0.9300 .
C169 C170 1.363(12) .
C169 H169 0.9300 .
C170 C171 1.472(12) .
C171 N19 1.332(10) .
C171 H171 0.9300 .
C172 N19 1.458(9) .
C172 C173 1.513(11) .
C172 H17A 0.9700 .
C172 H17B 0.9700 .
C173 N20 1.491(10) .
C173 H17C 0.9700 .
C173 H17D 0.9700 .
C174 N20 1.315(9) .
C174 C175 1.463(11) .
C174 H174 0.9300 .
C175 C180 1.370(10) .
C175 C176 1.394(10) .
C176 C177 1.402(11) .
C176 H176 0.9300 .
C177 C178 1.359(10) .
C177 H177 0.9300 .
C178 C179 1.377(10) .
C178 H178 0.9300 .
C179 C180 1.433(10) .
C179 H179 0.9300 .
C180 O16 1.302(8) .
C181 N21 1.176(10) .
C181 Ru4 1.779(8) 1_554
C182 N22 1.202(9) .
C182 Ru3 2.033(7) .
C183 N23 1.161(9) .
C183 Ru3 2.045(8) .
C184 N24 1.161(9) .
C184 Ru4 2.452(8) .
Mn1 O2 2.055(5) .
Mn1 N2 2.055(5) .
Mn1 N1 2.055(5) .
Mn1 O1 2.060(4) .
Mn1 N10 2.308(6) .
Mn1 N9 2.312(7) .
Mn2 O5 2.002(5) .
Mn2 N5 2.028(5) .
Mn2 O6 2.044(4) .
Mn2 N6 2.049(6) .
Mn2 N11 2.255(5) .
Mn2 N12 2.331(6) .
Mn3 O14 1.858(4) .
Mn3 O13 1.935(4) .
Mn3 N18 2.024(6) .
Mn3 N17 2.034(5) .
Mn3 N23 2.366(6) .
Mn3 N24 2.375(6) .
Mn4 O10 2.007(5) .
Mn4 N14 2.012(6) .
Mn4 O9 2.034(4) .
Mn4 N13 2.039(6) .
Mn4 N21 2.272(6) .
Mn4 N22 2.290(6) .
N3 Ru1 2.080(5) .
N4 Ru1 2.036(5) .
N7 Ru2 2.026(6) .
N8 Ru2 2.030(5) .
N15 Ru3 2.039(5) .
N16 Ru3 2.118(6) .
N19 Ru4 1.914(6) .
N20 Ru4 2.063(6) .
O3 Ru1 2.068(4) .
O4 Ru1 2.070(4) .
O7 Ru2 2.051(5) .
O8 Ru2 2.020(4) .
O11 Ru3 2.053(5) .
O12 Ru3 2.072(4) .
O15 Ru4 2.038(5) .
O16 Ru4 2.225(5) .
Ru2 C89 2.092(9) 1_556
Ru4 C181 1.779(8) 1_556

loop_
_geom_torsion_atom_site_label_1
_geom_torsion_atom_site_label_2
_geom_torsion_atom_site_label_3
_geom_torsion_atom_site_label_4
_geom_torsion
_geom_torsion_site_symmetry_1
_geom_torsion_site_symmetry_4
O1 C1 C2 C3 170.7(7) . .
C6 C1 C2 C3 2.1(11) . .
C1 C2 C3 C4 -3.4(11) . .
C2 C3 C4 C5 4.1(12) . .
C3 C4 C5 C6 -3.5(13) . .
C4 C5 C6 C7 172.1(7) . .
C4 C5 C6 C1 2.2(12) . .
O1 C1 C6 C5 -169.7(7) . .
C2 C1 C6 C5 -1.5(11) . .
O1 C1 C6 C7 20.7(11) . .
C2 C1 C6 C7 -171.1(7) . .
C5 C6 C7 N1 -176.2(8) . .
C1 C6 C7 N1 -6.7(12) . .
N1 C8 C9 N2 70.5(6) . .
C17 C8 C9 N2 -167.6(6) . .
N1 C8 C9 C23 -178.5(6) . .
C17 C8 C9 C23 -56.6(9) . .
N2 C10 C11 C16 -4.2(13) . .
N2 C10 C11 C12 173.6(7) . .
C16 C11 C12 C13 1.5(11) . .
C10 C11 C12 C13 -176.4(6) . .
C11 C12 C13 C14 -0.7(11) . .
C12 C13 C14 C15 -0.4(11) . .
C13 C14 C15 C16 0.8(11) . .
C12 C11 C16 O2 172.5(7) . .
C10 C11 C16 O2 -9.7(11) . .
C12 C11 C16 C15 -1.1(11) . .
C10 C11 C16 C15 176.7(7) . .
C14 C15 C16 O2 -173.9(7) . .
C14 C15 C16 C11 0.0(11) . .
C9 C8 C17 C22 -40.1(9) . .
N1 C8 C17 C22 77.4(8) . .
C9 C8 C17 C18 143.4(7) . .
N1 C8 C17 C18 -99.1(8) . .
C22 C17 C18 C19 0.5(11) . .
C8 C17 C18 C19 176.9(7) . .
C17 C18 C19 C20 -0.2(11) . .
C18 C19 C20 C21 -0.1(11) . .
C19 C20 C21 C22 0.1(10) . .
C18 C17 C22 C21 -0.5(11) . .
C8 C17 C22 C21 -177.0(6) . .
C20 C21 C22 C17 0.2(10) . .
N2 C9 C23 C24 -110.3(8) . .
C8 C9 C23 C24 140.2(8) . .
N2 C9 C23 C28 63.4(8) . .
C8 C9 C23 C28 -46.2(9) . .
C28 C23 C24 C25 4.9(11) . .
C9 C23 C24 C25 178.6(6) . .
C23 C24 C25 C26 -2.5(11) . .
C24 C25 C26 C27 -0.6(11) . .
C25 C26 C27 C28 1.2(12) . .
C26 C27 C28 C23 1.3(11) . .
C24 C23 C28 C27 -4.4(11) . .
C9 C23 C28 C27 -178.0(6) . .
O3 C29 C30 C31 179.8(7) . .
C34 C29 C30 C31 -6.3(12) . .
C29 C30 C31 C32 6.1(12) . .
C30 C31 C32 C33 -2.0(12) . .
C31 C32 C33 C34 -2.0(11) . .
O3 C29 C34 C33 175.3(7) . .
C30 C29 C34 C33 2.4(11) . .
O3 C29 C34 C35 -3.4(13) . .
C30 C29 C34 C35 -176.4(7) . .
C32 C33 C34 C29 1.8(11) . .
C32 C33 C34 C35 -179.3(7) . .
C29 C34 C35 N3 -6.0(14) . .
C33 C34 C35 N3 175.3(8) . .
N3 C36 C37 N4 54.7(7) . .
N4 C38 C39 C44 -20.4(11) . .
N4 C38 C39 C40 176.9(6) . .
C44 C39 C40 C41 1.3(11) . .
C38 C39 C40 C41 165.7(6) . .
C39 C40 C41 C42 0.0(11) . .
C40 C41 C42 C43 -0.9(11) . .
C41 C42 C43 C44 0.4(11) . .
C40 C39 C44 O4 173.6(7) . .
C38 C39 C44 O4 12.7(12) . .
C40 C39 C44 C43 -1.7(10) . .
C38 C39 C44 C43 -162.6(7) . .
C42 C43 C44 O4 -174.8(6) . .
C42 C43 C44 C39 0.9(10) . .
C50 C45 C46 C47 1.1(11) . .
O5 C45 C46 C47 179.3(6) . .
C45 C46 C47 C48 1.4(11) . .
C46 C47 C48 C49 -1.4(11) . .
C47 C48 C49 C50 -1.0(11) . .
C46 C45 C50 C49 -3.5(11) . .
O5 C45 C50 C49 178.4(6) . .
C46 C45 C50 C51 -178.4(7) . .
O5 C45 C50 C51 3.5(11) . .
C48 C49 C50 C45 3.4(10) . .
C48 C49 C50 C51 178.8(7) . .
C45 C50 C51 N5 -7.1(12) . .
C49 C50 C51 N5 177.8(7) . .
N5 C52 C53 N6 45.5(8) . .
C61 C52 C53 N6 173.5(5) . .
N5 C52 C53 C67 168.2(6) . .
C61 C52 C53 C67 -63.8(7) . .
N6 C54 C55 C56 175.8(7) . .
N6 C54 C55 C60 -3.0(12) . .
C60 C55 C56 C57 -3.0(10) . .
C54 C55 C56 C57 178.1(6) . .
C55 C56 C57 C58 1.5(10) . .
C56 C57 C58 C59 -0.6(10) . .
C57 C58 C59 C60 1.2(10) . .
C58 C59 C60 O6 176.8(6) . .
C58 C59 C60 C55 -2.7(10) . .
C56 C55 C60 O6 -175.9(6) . .
C54 C55 C60 O6 2.9(10) . .
C56 C55 C60 C59 3.7(10) . .
C54 C55 C60 C59 -177.6(6) . .
N5 C52 C61 C62 -104.8(8) . .
C53 C52 C61 C62 130.7(6) . .
N5 C52 C61 C66 75.2(9) . .
C53 C52 C61 C66 -49.3(9) . .
C66 C61 C62 C63 -2.4(10) . .
C52 C61 C62 C63 177.6(6) . .
C61 C62 C63 C64 4.2(10) . .
C62 C63 C64 C65 -4.1(12) . .
C63 C64 C65 C66 2.0(12) . .
C64 C65 C66 C61 0.1(12) . .
C62 C61 C66 C65 0.2(12) . .
C52 C61 C66 C65 -179.8(7) . .
N6 C53 C67 C72 -108.4(7) . .
C52 C53 C67 C72 132.1(7) . .
N6 C53 C67 C68 73.0(8) . .
C52 C53 C67 C68 -46.5(9) . .
C72 C67 C68 C69 2.4(10) . .
C53 C67 C68 C69 -179.0(6) . .
C67 C68 C69 C70 -1.0(10) . .
C68 C69 C70 C71 -1.8(10) . .
C69 C70 C71 C72 2.9(11) . .
C68 C67 C72 C71 -1.2(10) . .
C53 C67 C72 C71 -179.9(6) . .
C70 C71 C72 C67 -1.3(11) . .
O7 C73 C74 C75 179.5(6) . .
C78 C73 C74 C75 2.4(10) . .
C73 C74 C75 C76 -1.1(10) . .
C74 C75 C76 C77 1.5(11) . .
C75 C76 C77 C78 -3.3(11) . .
O7 C73 C78 C77 179.4(7) . .
C74 C73 C78 C77 -4.2(10) . .
O7 C73 C78 C79 7.1(11) . .
C74 C73 C78 C79 -176.4(6) . .
C76 C77 C78 C73 4.7(11) . .
C76 C77 C78 C79 176.9(7) . .
C73 C78 C79 N7 -17.7(11) . .
C77 C78 C79 N7 170.1(7) . .
N7 C80 C81 N8 40.9(7) . .
N8 C82 C83 C88 -22.0(12) . .
N8 C82 C83 C84 173.5(7) . .
C88 C83 C84 C85 -0.4(12) . .
C82 C83 C84 C85 165.9(7) . .
C83 C84 C85 C86 -1.1(12) . .
C84 C85 C86 C87 3.5(12) . .
C85 C86 C87 C88 -4.4(12) . .
C86 C87 C88 O8 -179.9(7) . .
C86 C87 C88 C83 3.0(11) . .
C84 C83 C88 C87 -0.5(11) . .
C82 C83 C88 C87 -164.2(7) . .
C84 C83 C88 O8 -177.2(7) . .
C82 C83 C88 O8 19.1(13) . .
O9 C93 C94 C95 -173.2(6) . .
C98 C93 C94 C95 5.5(10) . .
C93 C94 C95 C96 -4.8(10) . .
C94 C95 C96 C97 2.7(10) . .
C95 C96 C97 C98 -1.4(11) . .
C96 C97 C98 C93 2.2(11) . .
C96 C97 C98 C99 172.9(7) . .
O9 C93 C98 C97 174.4(7) . .
C94 C93 C98 C97 -4.1(11) . .
O9 C93 C98 C99 3.8(12) . .
C94 C93 C98 C99 -174.8(6) . .
C97 C98 C99 N13 175.7(7) . .
C93 C98 C99 N13 -13.3(13) . .
N13 C100 C101 N14 46.7(8) . .
C109 C100 C101 N14 158.5(6) . .
N13 C100 C101 C115 167.2(6) . .
C109 C100 C101 C115 -81.0(7) . .
N14 C102 C103 C104 175.4(7) . .
N14 C102 C103 C108 -12.9(12) . .
C108 C103 C104 C105 -1.0(11) . .
C102 C103 C104 C105 171.3(7) . .
C103 C104 C105 C106 2.8(11) . .
C104 C105 C106 C107 -2.0(10) . .
C105 C106 C107 C108 -0.8(11) . .
C106 C107 C108 O10 -177.6(6) . .
C106 C107 C108 C103 2.7(11) . .
C104 C103 C108 C107 -1.9(10) . .
C102 C103 C108 C107 -173.4(7) . .
C104 C103 C108 O10 178.5(6) . .
C102 C103 C108 O10 7.0(11) . .
N13 C100 C109 C110 -133.6(7) . .
C101 C100 C109 C110 113.1(7) . .
N13 C100 C109 C114 45.6(8) . .
C101 C100 C109 C114 -67.8(7) . .
C114 C109 C110 C111 0.8(11) . .
C100 C109 C110 C111 179.9(7) . .
C109 C110 C111 C112 -2.4(11) . .
C110 C111 C112 C113 2.1(11) . .
C111 C112 C113 C114 -0.2(11) . .
C110 C109 C114 C113 1.3(10) . .
C100 C109 C114 C113 -177.9(6) . .
C112 C113 C114 C109 -1.5(10) . .
N14 C101 C115 C116 59.3(9) . .
C100 C101 C115 C116 -62.5(9) . .
N14 C101 C115 C120 -115.4(8) . .
C100 C101 C115 C120 122.9(8) . .
C120 C115 C116 C117 4.7(15) . .
C101 C115 C116 C117 -169.7(8) . .
C115 C116 C117 C118 -11.8(14) . .
C116 C117 C118 C119 12.2(15) . .
C117 C118 C119 C120 -4.9(16) . .
C116 C115 C120 C119 2.9(13) . .
C101 C115 C120 C119 177.0(8) . .
C118 C119 C120 C115 -2.6(14) . .
O11 C121 C122 C123 -178.6(7) . .
C126 C121 C122 C123 5.8(12) . .
C121 C122 C123 C124 -3.2(12) . .
C122 C123 C124 C125 1.0(12) . .
C123 C124 C125 C126 -1.3(11) . .
C124 C125 C126 C121 3.7(11) . .
C124 C125 C126 C127 -173.0(7) . .
O11 C121 C126 C125 179.1(7) . .
C122 C121 C126 C125 -5.9(11) . .
O11 C121 C126 C127 -4.8(13) . .
C122 C121 C126 C127 170.1(7) . .
C125 C126 C127 N15 -167.9(7) . .
C121 C126 C127 N15 15.9(12) . .
N15 C128 C129 N16 -52.9(8) . .
N16 C130 C131 C132 173.5(7) . .
N16 C130 C131 C136 -2.3(13) . .
C136 C131 C132 C133 -0.1(11) . .
C130 C131 C132 C133 -176.5(7) . .
C131 C132 C133 C134 1.1(12) . .
C132 C133 C134 C135 1.1(12) . .
C133 C134 C135 C136 -4.1(11) . .
C134 C135 C136 O12 173.3(7) . .
C134 C135 C136 C131 5.1(11) . .
C132 C131 C136 O12 -171.4(6) . .
C130 C131 C136 O12 4.3(12) . .
C132 C131 C136 C135 -3.0(11) . .
C130 C131 C136 C135 172.7(7) . .
O13 C137 C138 C139 174.3(6) . .
C142 C137 C138 C139 2.5(11) . .
C137 C138 C139 C140 -2.7(11) . .
C138 C139 C140 C141 2.7(10) . .
C139 C140 C141 C142 -2.5(11) . .
C140 C141 C142 C137 2.4(11) . .
C140 C141 C142 C143 177.5(7) . .
O13 C137 C142 C141 -173.1(7) . .
C138 C137 C142 C141 -2.4(11) . .
O13 C137 C142 C143 12.0(12) . .
C138 C137 C142 C143 -177.2(7) . .
C141 C142 C143 N17 169.3(7) . .
C137 C142 C143 N17 -15.7(12) . .
N17 C144 C145 N18 42.4(8) . .
C153 C144 C145 N18 174.3(7) . .
N17 C144 C145 C159 -179.3(6) . .
C153 C144 C145 C159 -47.3(10) . .
N18 C146 C147 C148 170.9(7) . .
N18 C146 C147 C152 -16.1(11) . .
C152 C147 C148 C149 -0.6(10) . .
C146 C147 C148 C149 172.9(7) . .
C147 C148 C149 C150 1.4(11) . .
C148 C149 C150 C151 -2.2(11) . .
C149 C150 C151 C152 2.2(11) . .
C150 C151 C152 O14 179.8(6) . .
C150 C151 C152 C147 -1.5(10) . .
C148 C147 C152 C151 0.6(10) . .
C146 C147 C152 C151 -172.3(6) . .
C148 C147 C152 O14 179.2(6) . .
C146 C147 C152 O14 6.2(11) . .
C145 C144 C153 C154 128.6(9) . .
N17 C144 C153 C154 -102.1(8) . .
C145 C144 C153 C158 -52.9(11) . .
N17 C144 C153 C158 76.5(9) . .
C158 C153 C154 C155 2.3(12) . .
C144 C153 C154 C155 -179.3(6) . .
C153 C154 C155 C156 -0.9(11) . .
C154 C155 C156 C157 -0.9(11) . .
C155 C156 C157 C158 1.3(11) . .
C154 C153 C158 C157 -1.8(12) . .
C144 C153 C158 C157 179.7(6) . .
C156 C157 C158 C153 0.0(10) . .
N18 C145 C159 C160 -102.6(8) . .
C144 C145 C159 C160 119.2(8) . .
N18 C145 C159 C164 76.6(8) . .
C144 C145 C159 C164 -61.6(8) . .
C164 C159 C160 C161 2.7(11) . .
C145 C159 C160 C161 -178.1(6) . .
C159 C160 C161 C162 -2.8(11) . .
C160 C161 C162 C163 0.9(11) . .
C161 C162 C163 C164 1.2(10) . .
C162 C163 C164 C159 -1.2(10) . .
C160 C159 C164 C163 -0.8(10) . .
C145 C159 C164 C163 180.0(6) . .
O15 C165 C166 C167 -179.3(9) . .
C170 C165 C166 C167 2.5(15) . .
C165 C166 C167 C168 -2.6(16) . .
C166 C167 C168 C169 1.2(16) . .
C167 C168 C169 C170 0.4(15) . .
C168 C169 C170 C165 -0.3(17) . .
C168 C169 C170 C171 176.6(9) . .
O15 C165 C170 C169 -179.3(10) . .
C166 C165 C170 C169 -1.1(17) . .
O15 C165 C170 C171 4.3(18) . .
C166 C165 C170 C171 -177.5(10) . .
C169 C170 C171 N19 -176.6(9) . .
C165 C170 C171 N19 0.2(17) . .
N19 C172 C173 N20 -57.8(8) . .
N20 C174 C175 C180 -6.9(12) . .
N20 C174 C175 C176 178.2(8) . .
C180 C175 C176 C177 0.0(12) . .
C174 C175 C176 C177 174.9(7) . .
C175 C176 C177 C178 -0.9(12) . .
C176 C177 C178 C179 0.3(13) . .
C177 C178 C179 C180 1.2(13) . .
C176 C175 C180 O16 -174.0(7) . .
C174 C175 C180 O16 11.3(12) . .
C176 C175 C180 C179 1.5(12) . .
C174 C175 C180 C179 -173.2(7) . .
C178 C179 C180 O16 174.1(7) . .
C178 C179 C180 C175 -2.1(12) . .
C6 C7 N1 C8 177.5(7) . .
C6 C7 N1 Mn1 8.1(11) . .
C9 C8 N1 C7 135.0(8) . .
C17 C8 N1 C7 12.7(11) . .
C9 C8 N1 Mn1 -53.9(6) . .
C17 C8 N1 Mn1 -176.2(5) . .
O2 Mn1 N1 C7 -180(100) . .
N2 Mn1 N1 C7 -167.9(6) . .
O1 Mn1 N1 C7 -14.5(6) . .
N10 Mn1 N1 C7 -82.5(6) . .
N9 Mn1 N1 C7 101.5(6) . .
O2 Mn1 N1 C8 8(3) . .
N2 Mn1 N1 C8 20.0(4) . .
O1 Mn1 N1 C8 173.3(4) . .
N10 Mn1 N1 C8 105.3(4) . .
N9 Mn1 N1 C8 -70.7(4) . .
C11 C10 N2 C9 168.5(8) . .
C11 C10 N2 Mn1 4.0(11) . .
C8 C9 N2 C10 144.2(7) . .
C23 C9 N2 C10 24.9(10) . .
C8 C9 N2 Mn1 -49.9(5) . .
C23 C9 N2 Mn1 -169.2(4) . .
O2 Mn1 N2 C10 4.4(5) . .
N1 Mn1 N2 C10 -174.5(5) . .
O1 Mn1 N2 C10 112.8(6) . .
N10 Mn1 N2 C10 97.0(5) . .
N9 Mn1 N2 C10 -87.0(5) . .
O2 Mn1 N2 C9 -164.0(4) . .
N1 Mn1 N2 C9 17.1(4) . .
O1 Mn1 N2 C9 -55.6(7) . .
N10 Mn1 N2 C9 -71.4(4) . .
N9 Mn1 N2 C9 104.7(4) . .
C34 C35 N3 C36 173.7(7) . .
C34 C35 N3 Ru1 0.9(11) . .
C37 C36 N3 C35 146.9(8) . .
C37 C36 N3 Ru1 -39.8(7) . .
C39 C38 N4 C37 173.5(6) . .
C39 C38 N4 Ru1 2.6(9) . .
C36 C37 N4 C38 142.0(6) . .
C36 C37 N4 Ru1 -45.7(6) . .
C50 C51 N5 C52 174.2(7) . .
C50 C51 N5 Mn2 8.0(11) . .
C61 C52 N5 C51 39.3(10) . .
C53 C52 N5 C51 160.0(7) . .
C61 C52 N5 Mn2 -152.3(5) . .
C53 C52 N5 Mn2 -31.6(7) . .
O5 Mn2 N5 C51 -4.9(6) . .
O6 Mn2 N5 C51 140(3) . .
N6 Mn2 N5 C51 175.7(7) . .
N11 Mn2 N5 C51 87.1(6) . .
N12 Mn2 N5 C51 -99.8(6) . .
O5 Mn2 N5 C52 -172.5(5) . .
O6 Mn2 N5 C52 -27(4) . .
N6 Mn2 N5 C52 8.1(5) . .
N11 Mn2 N5 C52 -80.6(5) . .
N12 Mn2 N5 C52 92.6(5) . .
C55 C54 N6 C53 164.4(7) . .
C55 C54 N6 Mn2 -1.2(10) . .
C52 C53 N6 C54 155.9(7) . .
C67 C53 N6 C54 31.5(9) . .
C52 C53 N6 Mn2 -37.6(6) . .
C67 C53 N6 Mn2 -162.1(4) . .
O5 Mn2 N6 C54 179(100) . .
N5 Mn2 N6 C54 -174.2(5) . .
O6 Mn2 N6 C54 3.6(5) . .
N11 Mn2 N6 C54 -85.2(5) . .
N12 Mn2 N6 C54 89.8(5) . .
O5 Mn2 N6 C53 11(3) . .
N5 Mn2 N6 C53 17.9(4) . .
O6 Mn2 N6 C53 -164.3(4) . .
N11 Mn2 N6 C53 106.9(4) . .
N12 Mn2 N6 C53 -78.1(4) . .
C78 C79 N7 C80 -178.3(6) . .
C78 C79 N7 Ru2 -1.8(11) . .
C81 C80 N7 C79 141.9(7) . .
C81 C80 N7 Ru2 -35.1(7) . .
C83 C82 N8 C81 -177.9(6) . .
C83 C82 N8 Ru2 -0.5(10) . .
C80 C81 N8 C82 147.8(6) . .
C80 C81 N8 Ru2 -29.8(7) . .
Ru2 C89 N9 Mn1 55(6) 1_554 .
O2 Mn1 N9 C89 -28(4) . .
N2 Mn1 N9 C89 64(4) . .
N1 Mn1 N9 C89 147(4) . .
O1 Mn1 N9 C89 -126(4) . .
N10 Mn1 N9 C89 105(4) . .
Ru1 C90 N10 Mn1 33(9) . .
O2 Mn1 N10 C90 -134(2) . .
N2 Mn1 N10 C90 135(2) . .
N1 Mn1 N10 C90 51(2) . .
O1 Mn1 N10 C90 -37(2) . .
N9 Mn1 N10 C90 94(3) . .
Ru1 C91 N11 Mn2 9(5) . .
O5 Mn2 N11 C91 48.5(11) . .
N5 Mn2 N11 C91 -42.4(11) . .
O6 Mn2 N11 C91 140.7(11) . .
N6 Mn2 N11 C91 -126.9(11) . .
N12 Mn2 N11 C91 -164.9(13) . .
Ru2 C92 N12 Mn2 99(25) . .
O5 Mn2 N12 C92 140.8(10) . .
N5 Mn2 N12 C92 -127.8(10) . .
O6 Mn2 N12 C92 48.8(10) . .
N6 Mn2 N12 C92 -43.9(10) . .
N11 Mn2 N12 C92 -6(2) . .
C98 C99 N13 C100 164.3(8) . .
C98 C99 N13 Mn4 15.8(10) . .
C109 C100 N13 C99 64.0(8) . .
C101 C100 N13 C99 173.1(6) . .
C109 C100 N13 Mn4 -145.3(4) . .
C101 C100 N13 Mn4 -36.2(6) . .
O10 Mn4 N13 C99 -132.0(13) . .
N14 Mn4 N13 C99 169.0(5) . .
O9 Mn4 N13 C99 -8.2(5) . .
N21 Mn4 N13 C99 80.7(5) . .
N22 Mn4 N13 C99 -103.2(5) . .
O10 Mn4 N13 C100 74.2(15) . .
N14 Mn4 N13 C100 15.2(5) . .
O9 Mn4 N13 C100 -161.9(4) . .
N21 Mn4 N13 C100 -73.0(4) . .
N22 Mn4 N13 C100 103.1(5) . .
C103 C102 N14 C101 171.6(7) . .
C103 C102 N14 Mn4 3.1(11) . .
C100 C101 N14 C102 156.5(7) . .
C115 C101 N14 C102 36.3(9) . .
C100 C101 N14 Mn4 -33.1(7) . .
C115 C101 N14 Mn4 -153.3(5) . .
O10 Mn4 N14 C102 7.0(6) . .
O9 Mn4 N14 C102 -113(4) . .
N13 Mn4 N14 C102 -180.0(6) . .
N21 Mn4 N14 C102 -90.6(6) . .
N22 Mn4 N14 C102 94.8(6) . .
O10 Mn4 N14 C101 -163.0(5) . .
O9 Mn4 N14 C101 77(4) . .
N13 Mn4 N14 C101 10.0(5) . .
N21 Mn4 N14 C101 99.5(5) . .
N22 Mn4 N14 C101 -75.1(5) . .
C126 C127 N15 C128 -176.5(6) . .
C126 C127 N15 Ru3 -1.4(10) . .
C129 C128 N15 C127 -141.0(7) . .
C129 C128 N15 Ru3 43.2(6) . .
C131 C130 N16 C129 178.0(8) . .
C131 C130 N16 Ru3 18.3(10) . .
C128 C129 N16 C130 -124.6(9) . .
C128 C129 N16 Ru3 36.4(7) . .
C142 C143 N17 C144 178.1(7) . .
C142 C143 N17 Mn3 -0.7(10) . .
C145 C144 N17 C143 142.7(6) . .
C153 C144 N17 C143 0.9(10) . .
C145 C144 N17 Mn3 -38.5(6) . .
C153 C144 N17 Mn3 179.8(5) . .
O14 Mn3 N17 C143 -156(3) . .
O13 Mn3 N17 C143 14.0(5) . .
N18 Mn3 N17 C143 -160.8(6) . .
N23 Mn3 N17 C143 108.3(5) . .
N24 Mn3 N17 C143 -73.2(5) . .
O14 Mn3 N17 C144 25(3) . .
O13 Mn3 N17 C144 -164.8(5) . .
N18 Mn3 N17 C144 20.3(5) . .
N23 Mn3 N17 C144 -70.6(5) . .
N24 Mn3 N17 C144 107.9(5) . .
C147 C146 N18 C145 -170.5(7) . .
C147 C146 N18 Mn3 7.7(10) . .
C144 C145 N18 C146 150.2(7) . .
C159 C145 N18 C146 10.7(10) . .
C144 C145 N18 Mn3 -28.3(7) . .
C159 C145 N18 Mn3 -167.7(5) . .
O14 Mn3 N18 C146 5.6(6) . .
O13 Mn3 N18 C146 150.8(12) . .
N17 Mn3 N18 C146 -174.7(6) . .
N23 Mn3 N18 C146 -85.5(6) . .
N24 Mn3 N18 C146 95.7(6) . .
O14 Mn3 N18 C145 -175.9(5) . .
O13 Mn3 N18 C145 -30.8(17) . .
N17 Mn3 N18 C145 3.7(5) . .
N23 Mn3 N18 C145 92.9(5) . .
N24 Mn3 N18 C145 -85.8(5) . .
C170 C171 N19 C172 -162.1(8) . .
C170 C171 N19 Ru4 1.2(12) . .
C173 C172 N19 C171 -147.8(8) . .
C173 C172 N19 Ru4 46.6(8) . .
C175 C174 N20 C173 -161.0(7) . .
C175 C174 N20 Ru4 20.1(12) . .
C172 C173 N20 C174 -140.2(7) . .
C172 C173 N20 Ru4 38.9(6) . .
Ru4 C181 N21 Mn4 -71(3) 1_554 .
O10 Mn4 N21 C181 139.1(18) . .
N14 Mn4 N21 C181 -131.4(18) . .
O9 Mn4 N21 C181 47.4(18) . .
N13 Mn4 N21 C181 -45.4(18) . .
N22 Mn4 N21 C181 -80(3) . .
Ru3 C182 N22 Mn4 162(41) . .
O10 Mn4 N22 C182 15.9(11) . .
N14 Mn4 N22 C182 -73.9(11) . .
O9 Mn4 N22 C182 107.6(11) . .
N13 Mn4 N22 C182 -160.1(11) . .
N21 Mn4 N22 C182 -125.9(18) . .
Ru3 C183 N23 Mn3 44(5) . .
O14 Mn3 N23 C183 -53.8(15) . .
O13 Mn3 N23 C183 -147.0(14) . .
N18 Mn3 N23 C183 40.6(15) . .
N17 Mn3 N23 C183 121.6(15) . .
N24 Mn3 N23 C183 77(6) . .
Ru4 C184 N24 Mn3 75(10) . .
O14 Mn3 N24 C184 176(9) . .
O13 Mn3 N24 C184 -91(9) . .
N18 Mn3 N24 C184 82(9) . .
N17 Mn3 N24 C184 1(9) . .
N23 Mn3 N24 C184 45(12) . .
C2 C1 O1 Mn1 155.5(5) . .
C6 C1 O1 Mn1 -36.1(9) . .
O2 Mn1 O1 C1 -152.3(5) . .
N2 Mn1 O1 C1 100.8(7) . .
N1 Mn1 O1 C1 29.1(6) . .
N10 Mn1 O1 C1 117.8(6) . .
N9 Mn1 O1 C1 -57.1(6) . .
C11 C16 O2 Mn1 22.2(10) . .
C15 C16 O2 Mn1 -164.1(5) . .
N2 Mn1 O2 C16 -17.9(6) . .
N1 Mn1 O2 C16 -6(3) . .
O1 Mn1 O2 C16 -171.2(6) . .
N10 Mn1 O2 C16 -103.1(6) . .
N9 Mn1 O2 C16 72.5(6) . .
C34 C29 O3 Ru1 14.3(10) . .
C30 C29 O3 Ru1 -172.1(5) . .
C39 C44 O4 Ru1 12.0(10) . .
C43 C44 O4 Ru1 -172.6(4) . .
C46 C45 O5 Mn2 -179.7(5) . .
C50 C45 O5 Mn2 -1.5(10) . .
N5 Mn2 O5 C45 1.6(6) . .
O6 Mn2 O5 C45 -176.2(6) . .
N6 Mn2 O5 C45 9(3) . .
N11 Mn2 O5 C45 -87.3(6) . .
N12 Mn2 O5 C45 97.1(6) . .
C59 C60 O6 Mn2 -178.4(4) . .
C55 C60 O6 Mn2 1.2(9) . .
O5 Mn2 O6 C60 176.4(5) . .
N5 Mn2 O6 C60 31(4) . .
N6 Mn2 O6 C60 -4.0(6) . .
N11 Mn2 O6 C60 84.5(5) . .
N12 Mn2 O6 C60 -88.9(5) . .
C78 C73 O7 Ru2 20.6(10) . .
C74 C73 O7 Ru2 -156.1(4) . .
C87 C88 O8 Ru2 -170.6(5) . .
C83 C88 O8 Ru2 6.4(9) . .
C94 C93 O9 Mn4 177.9(4) . .
C98 C93 O9 Mn4 -0.6(11) . .
O10 Mn4 O9 C93 175.7(6) . .
N14 Mn4 O9 C93 -64(4) . .
N13 Mn4 O9 C93 2.4(6) . .
N21 Mn4 O9 C93 -86.8(6) . .
N22 Mn4 O9 C93 87.7(6) . .
C107 C108 O10 Mn4 -171.7(5) . .
C103 C108 O10 Mn4 8.0(9) . .
N14 Mn4 O10 C108 -12.7(5) . .
O9 Mn4 O10 C108 164.6(5) . .
N13 Mn4 O10 C108 -71.5(16) . .
N21 Mn4 O10 C108 75.4(5) . .
N22 Mn4 O10 C108 -100.3(5) . .
C122 C121 O11 Ru3 166.7(5) . .
C126 C121 O11 Ru3 -17.9(10) . .
C135 C136 O12 Ru3 166.3(5) . .
C131 C136 O12 Ru3 -25.3(9) . .
C142 C137 O13 Mn3 8.4(11) . .
C138 C137 O13 Mn3 -162.5(5) . .
O14 Mn3 O13 C137 161.1(6) . .
N18 Mn3 O13 C137 15.9(17) . .
N17 Mn3 O13 C137 -18.1(6) . .
N23 Mn3 O13 C137 -107.6(6) . .
N24 Mn3 O13 C137 71.0(6) . .
C151 C152 O14 Mn3 -170.0(5) . .
C147 C152 O14 Mn3 11.3(9) . .
O13 Mn3 O14 C152 170.5(5) . .
N18 Mn3 O14 C152 -14.7(5) . .
N17 Mn3 O14 C152 -20(3) . .
N23 Mn3 O14 C152 76.2(5) . .
N24 Mn3 O14 C152 -102.2(5) . .
C170 C165 O15 Ru4 -9.1(14) . .
C166 C165 O15 Ru4 172.7(6) . .
C175 C180 O16 Ru4 -25.6(11) . .
C179 C180 O16 Ru4 158.6(5) . .
C38 N4 Ru1 C90 105.0(6) . .
C37 N4 Ru1 C90 -66.2(5) . .
C38 N4 Ru1 O3 -121(2) . .
C37 N4 Ru1 O3 67(2) . .
C38 N4 Ru1 O4 12.8(6) . .
C37 N4 Ru1 O4 -158.4(4) . .
C38 N4 Ru1 N3 -166.8(6) . .
C37 N4 Ru1 N3 22.0(4) . .
C38 N4 Ru1 C91 -79.1(6) . .
C37 N4 Ru1 C91 109.6(5) . .
N10 C90 Ru1 N4 33(7) . .
N10 C90 Ru1 O3 -143(7) . .
N10 C90 Ru1 O4 123(7) . .
N10 C90 Ru1 N3 -46(7) . .
N10 C90 Ru1 C91 -47(9) . .
C29 O3 Ru1 N4 -59(3) . .
C29 O3 Ru1 C90 74.4(5) . .
C29 O3 Ru1 O4 166.7(5) . .
C29 O3 Ru1 N3 -14.3(5) . .
C29 O3 Ru1 C91 -101.4(5) . .
C44 O4 Ru1 N4 -20.2(5) . .
C44 O4 Ru1 C90 -111.7(5) . .
C44 O4 Ru1 O3 156.1(5) . .
C44 O4 Ru1 N3 -18.4(15) . .
C44 O4 Ru1 C91 67.5(6) . .
C35 N3 Ru1 N4 -176.6(6) . .
C36 N3 Ru1 N4 8.8(4) . .
C35 N3 Ru1 C90 -84.8(6) . .
C36 N3 Ru1 C90 100.6(5) . .
C35 N3 Ru1 O3 7.2(6) . .
C36 N3 Ru1 O3 -167.4(4) . .
C35 N3 Ru1 O4 -178.4(10) . .
C36 N3 Ru1 O4 7.0(15) . .
C35 N3 Ru1 C91 95.2(6) . .
C36 N3 Ru1 C91 -79.4(5) . .
N11 C91 Ru1 N4 -103(4) . .
N11 C91 Ru1 C90 -23(7) . .
N11 C91 Ru1 O3 74(4) . .
N11 C91 Ru1 O4 168(4) . .
N11 C91 Ru1 N3 -23(4) . .
N12 C92 Ru2 O8 -7(25) . .
N12 C92 Ru2 N7 178(100) . .
N12 C92 Ru2 N8 -101(25) . .
N12 C92 Ru2 O7 90(25) . .
N12 C92 Ru2 C89 -38(27) . 1_556
C88 O8 Ru2 C92 -111.2(5) . .
C88 O8 Ru2 N7 -56(3) . .
C88 O8 Ru2 N8 -19.2(5) . .
C88 O8 Ru2 O7 156.9(5) . .
C88 O8 Ru2 C89 65.9(5) . 1_556
C79 N7 Ru2 C92 -72.3(7) . .
C80 N7 Ru2 C92 104.6(5) . .
C79 N7 Ru2 O8 -128(2) . .
C80 N7 Ru2 O8 49(3) . .
C79 N7 Ru2 N8 -164.4(7) . .
C80 N7 Ru2 N8 12.5(5) . .
C79 N7 Ru2 O7 20.1(6) . .
C80 N7 Ru2 O7 -162.9(5) . .
C79 N7 Ru2 C89 111.0(7) . 1_556
C80 N7 Ru2 C89 -72.1(5) . 1_556
C82 N8 Ru2 C92 101.8(6) . .
C81 N8 Ru2 C92 -80.9(5) . .
C82 N8 Ru2 O8 16.7(6) . .
C81 N8 Ru2 O8 -166.0(5) . .
C82 N8 Ru2 N7 -166.8(6) . .
C81 N8 Ru2 N7 10.5(5) . .
C82 N8 Ru2 O7 -143.2(10) . .
C81 N8 Ru2 O7 34.1(14) . .
C82 N8 Ru2 C89 -73.3(6) . 1_556
C81 N8 Ru2 C89 104.0(5) . 1_556
C73 O7 Ru2 C92 63.1(5) . .
C73 O7 Ru2 O8 148.2(5) . .
C73 O7 Ru2 N7 -28.7(5) . .
C73 O7 Ru2 N8 -51.9(14) . .
C73 O7 Ru2 C89 -121.3(5) . 1_556
N22 C182 Ru3 N15 127(42) . .
N22 C182 Ru3 C183 -53(44) . .
N22 C182 Ru3 O11 34(42) . .
N22 C182 Ru3 O12 -62(42) . .
N22 C182 Ru3 N16 -154(42) . .
C127 N15 Ru3 C182 -104.9(6) . .
C128 N15 Ru3 C182 70.4(5) . .
C127 N15 Ru3 C183 75.1(6) . .
C128 N15 Ru3 C183 -109.6(5) . .
C127 N15 Ru3 O11 -13.8(6) . .
C128 N15 Ru3 O11 161.5(5) . .
C127 N15 Ru3 O12 150.5(12) . .
C128 N15 Ru3 O12 -34.2(17) . .
C127 N15 Ru3 N16 164.7(6) . .
C128 N15 Ru3 N16 -20.0(5) . .
N23 C183 Ru3 C182 -140(4) . .
N23 C183 Ru3 N15 40(4) . .
N23 C183 Ru3 O11 132(4) . .
N23 C183 Ru3 O12 -131(4) . .
N23 C183 Ru3 N16 -39(4) . .
C121 O11 Ru3 C182 112.6(5) . .
C121 O11 Ru3 N15 22.3(5) . .
C121 O11 Ru3 C183 -71.2(5) . .
C121 O11 Ru3 O12 -155.3(5) . .
C121 O11 Ru3 N16 11.9(18) . .
C136 O12 Ru3 C182 -57.5(6) . .
C136 O12 Ru3 N15 47.0(17) . .
C136 O12 Ru3 C183 123.1(6) . .
C136 O12 Ru3 O11 -148.8(6) . .
C136 O12 Ru3 N16 33.1(6) . .
C130 N16 Ru3 C182 65.9(5) . .
C129 N16 Ru3 C182 -99.1(5) . .
C130 N16 Ru3 N15 156.1(5) . .
C129 N16 Ru3 N15 -8.9(5) . .
C130 N16 Ru3 C183 -110.3(5) . .
C129 N16 Ru3 C183 84.7(5) . .
C130 N16 Ru3 O11 166.7(13) . .
C129 N16 Ru3 O11 1.7(18) . .
C130 N16 Ru3 O12 -26.0(5) . .
C129 N16 Ru3 O12 168.9(5) . .
C171 N19 Ru4 C181 65.8(7) . 1_556
C172 N19 Ru4 C181 -128.0(6) . 1_556
C171 N19 Ru4 O15 -4.2(7) . .
C172 N19 Ru4 O15 162.0(5) . .
C171 N19 Ru4 N20 175.9(7) . .
C172 N19 Ru4 N20 -17.9(5) . .
C171 N19 Ru4 O16 135.6(8) . .
C172 N19 Ru4 O16 -58.1(11) . .
C171 N19 Ru4 C184 -84.5(7) . .
C172 N19 Ru4 C184 81.8(5) . .
C165 O15 Ru4 C181 -66.9(7) . 1_556
C165 O15 Ru4 N19 8.4(7) . .
C165 O15 Ru4 N20 -173(55) . .
C165 O15 Ru4 O16 -162.1(7) . .
C165 O15 Ru4 C184 95.9(7) . .
C174 N20 Ru4 C181 -117.9(7) . 1_556
C173 N20 Ru4 C181 63.0(5) . 1_556
C174 N20 Ru4 N19 166.1(7) . .
C173 N20 Ru4 N19 -12.9(5) . .
C174 N20 Ru4 O15 -12(7) . .
C173 N20 Ru4 O15 168(7) . .
C174 N20 Ru4 O16 -23.4(7) . .
C173 N20 Ru4 O16 157.5(5) . .
C174 N20 Ru4 C184 78.2(7) . .
C173 N20 Ru4 C184 -100.8(5) . .
C180 O16 Ru4 C181 133.6(6) . 1_556
C180 O16 Ru4 N19 66.0(12) . .
C180 O16 Ru4 O15 -154.2(6) . .
C180 O16 Ru4 N20 25.4(6) . .
C180 O16 Ru4 C184 -72.7(6) . .
N24 C184 Ru4 C181 -81(2) . 1_556
N24 C184 Ru4 N19 -17(2) . .
N24 C184 Ru4 O15 -113(2) . .
N24 C184 Ru4 N20 70(2) . .
N24 C184 Ru4 O16 154(2) . .

loop_
_platon_squeeze_void_nr
_platon_squeeze_void_average_x
_platon_squeeze_void_average_y
_platon_squeeze_void_average_z
_platon_squeeze_void_volume
_platon_squeeze_void_count_electrons
_platon_squeeze_void_content
1 0.077 0.768 0.652 1542 148 ' '
2 0.651 0.495 0.846 11 1 ' '
